data_7063272
loop_
_publ_author_name
'Zhao, Yani'
'Duan, Ran'
'Guo, Weijie'
'Lyu, Lele'
'Liu, Xiaoyu'
'Jiang, Hua'
'Wang, Ying'

_publ_section_title
;
 A water-soluble aza-adamantyl nitroxide radical and its complexes with
 \b-cyclodextrin derivatives
;
_journal_issue 28
_journal_name_full 'New Journal of Chemistry'
_journal_page_first 12681
_journal_page_last 12687
_journal_paper_doi 10.1039/D4NJ01211A
_journal_volume 48
_journal_year 2024
_chemical_formula_moiety '7(C9 H14 N O2), 4.83(H2 O)'
_chemical_formula_sum 'C63 H107.65 N7 O18.82'
_chemical_formula_weight 1264.40
_space_group_crystal_system triclinic
_space_group_IT_number 2
_space_group_name_Hall '-P 1'
_space_group_name_H-M_alt 'P -1'
_atom_sites_solution_hydrogens mixed
_audit_block_doi 10.5517/ccdc.csd.cc2jyrdn
_audit_creation_date 2024-05-31
_audit_creation_method
;
Olex2 1.2
(compiled 2018.05.29 svn.r3508 for OlexSys, GUI svn.r5506)
;
_audit_update_record
;
2024-06-04 deposited with the CCDC.	2024-06-19 downloaded from the CCDC.
;
_cell_angle_alpha 101.7560(10)
_cell_angle_beta 90.9180(10)
_cell_angle_gamma 90.584(2)
_cell_formula_units_Z 2
_cell_length_a 6.63740(10)
_cell_length_b 16.5830(3)
_cell_length_c 28.8082(4)
_cell_measurement_reflns_used 23104
_cell_measurement_temperature 100.00(13)
_cell_measurement_theta_max 76.1160
_cell_measurement_theta_min 3.8060
_cell_volume 3103.66(9)
_computing_cell_refinement 'CrysAlisPro 1.171.41.110a (Rigaku OD, 2021)'
_computing_data_collection 'CrysAlisPro 1.171.41.110a (Rigaku OD, 2021)'
_computing_data_reduction 'CrysAlisPro 1.171.41.110a (Rigaku OD, 2021)'
_computing_molecular_graphics 'Olex2 (Dolomanov et al., 2009)'
_computing_publication_material 'Olex2 (Dolomanov et al., 2009)'
_computing_structure_refinement 'ShelXL (Sheldrick, 2015)'
_diffrn_ambient_environment N~2~
_diffrn_ambient_temperature 100.00(13)
_diffrn_detector 'Hybrid Pixel Array Detector'
_diffrn_detector_area_resol_mean 10.0000
_diffrn_detector_type HyPix
_diffrn_measured_fraction_theta_full 0.998
_diffrn_measured_fraction_theta_max 0.959
_diffrn_measurement_details
;
List of Runs (angles in degrees, time in seconds):

  # Type    Start    End  Width  t~exp~   \w     \q     \k     \f   Frames
#--------------------------------------------------------------------------
  1  \w    -60.00  -6.00   0.50    2.27    --  -48.75 112.00 -77.00  108
  2  \w     34.00  68.00   0.50    2.27    --   48.75-112.00-170.00   68
  3  \w   -128.00 -94.00   0.50    9.08    -- -102.00-112.00-170.00   68
  4  \w   -167.00-136.00   0.50    9.08    -- -102.00-112.00-170.00   62
  5  \w   -108.00 -81.00   0.50    9.08    -- -102.00 112.00 -77.00   54
  6  \w     84.00 136.00   0.50    9.08    --  102.75 112.00 -77.00  104
  7  \w    -12.00  14.00   0.50    2.27    --  -48.75  19.00 -90.00   52
  8  \w    -11.00  25.00   0.50    2.27    --  -48.75  19.00   0.00   72
  9  \w   -121.00 -78.00   0.50    2.27    --  -48.75-125.00 -30.00   86
 10  \w    -92.00 -58.00   0.50    2.27    --  -48.75 125.00  30.00   68
 11  \w    -20.00  24.00   0.50    2.27    --  -48.75  19.00  60.00   88
 12  \w    -45.00 -13.00   0.50    2.27    --  -48.75 125.00  30.00   64
 13  \w     76.00 101.00   0.50    2.27    --   48.75 125.00 120.00   50
 14  \w    -22.00  53.00   0.50    2.27    --   48.75 -57.00-180.00  150
 15  \w     30.00 120.00   0.50    2.27    --   48.75  77.00 -60.00  180
 16  \w    -63.00 -31.00   0.50    9.08    -- -102.00  57.00 -90.00   64
 17  \w   -130.00-103.00   0.50    9.08    -- -102.00 -99.00  30.00   54
 18  \w   -173.00-147.00   0.50    9.08    -- -102.00 -99.00  30.00   52
 19  \w   -172.00-128.00   0.50    9.08    -- -102.00 -37.00 120.00   88
 20  \w   -167.00 -91.00   0.50    9.08    -- -102.00 -57.00 -90.00  152
 21  \w    -55.00 -30.00   0.50    9.08    -- -102.00  57.00-180.00   50
 22  \w     35.00 106.00   0.50    9.08    --  102.75 -77.00  60.00  142
 23  \w     42.00  68.00   0.50    9.08    --  102.75 -57.00-120.00   52
 24  \w     96.00 172.00   0.50    9.08    --  102.75  37.00-180.00  152
 25  \w     37.00  64.00   0.50    9.08    --  102.75-125.00 150.00   54
 26  \w    129.00 167.00   0.50    9.08    --  102.75  37.00-150.00   76
 27  \w     37.00 107.00   0.50    9.08    --  102.75 -77.00-180.00  140
 28  \w     34.00  61.00   0.50    9.08    --  102.75 -57.00 -30.00   54
 29  \w     34.00 111.00   0.50    9.08    --  102.75-125.00  60.00  154
 30  \w     82.00 109.00   0.50    9.08    --  102.75 -99.00-180.00   54
 31  \w     54.00  81.00   0.50    9.08    --  102.75 -99.00-180.00   54
 32  \w     80.00 116.00   0.50    9.08    --  102.75-125.00 150.00   72
 33  \w     32.00 110.00   0.50    9.08    --  102.75-125.00  30.00  156
 34  \w     32.00 100.00   0.50    9.08    --  102.75 -99.00  60.00  136
 35  \w     68.00 109.00   0.50    9.08    --  102.75 -99.00 -90.00   82
 36  \w    125.00 173.00   0.50    9.08    --  102.75  77.00  60.00   96
 37  \w     84.00 110.00   0.50    9.08    --  102.75  77.00  60.00   52
 38  \w     31.00  67.00   0.50    9.08    --  102.75 -57.00  90.00   72
 39  \w     34.00  65.00   0.50    9.08    --  102.75 -57.00-180.00   62
 40  \w     32.00  67.00   0.50    9.08    --  102.75 -57.00 -60.00   70
 41  \w     99.00 171.00   0.50    9.08    --  102.75  37.00  90.00  144
 42  \w     62.00 112.00   0.50    9.08    --  102.75-112.00-170.00  100
;
_diffrn_measurement_device 'four-circle diffractometer'
_diffrn_measurement_device_type 'XtaLAB Synergy R, DW system, HyPix'
_diffrn_measurement_method '\w scans'
_diffrn_orient_matrix_type 'CrysAlisPro convention (1999,Acta A55,543-557)'
_diffrn_orient_matrix_UB_11 0.0523381000
_diffrn_orient_matrix_UB_12 -0.0848362000
_diffrn_orient_matrix_UB_13 -0.0300709000
_diffrn_orient_matrix_UB_21 -0.0891935000
_diffrn_orient_matrix_UB_22 0.0257312000
_diffrn_orient_matrix_UB_23 -0.0444185000
_diffrn_orient_matrix_UB_31 0.2078504000
_diffrn_orient_matrix_UB_32 0.0338620000
_diffrn_orient_matrix_UB_33 -0.0103608000
_diffrn_radiation_monochromator mirror
_diffrn_radiation_probe x-ray
_diffrn_radiation_type CuK\a
_diffrn_radiation_wavelength 1.54184
_diffrn_reflns_av_R_equivalents 0.0395
_diffrn_reflns_av_unetI/netI 0.0357
_diffrn_reflns_Laue_measured_fraction_full 0.998
_diffrn_reflns_Laue_measured_fraction_max 0.959
_diffrn_reflns_limit_h_max 8
_diffrn_reflns_limit_h_min -7
_diffrn_reflns_limit_k_max 20
_diffrn_reflns_limit_k_min -20
_diffrn_reflns_limit_l_max 36
_diffrn_reflns_limit_l_min -35
_diffrn_reflns_number 40168
_diffrn_reflns_point_group_measured_fraction_full 0.998
_diffrn_reflns_point_group_measured_fraction_max 0.959
_diffrn_reflns_theta_full 67.684
_diffrn_reflns_theta_max 76.541
_diffrn_reflns_theta_min 3.407
_diffrn_source 'Rotating-anode X-ray tube'
_diffrn_source_type 'Rigaku (Cu) X-ray Source'
_exptl_absorpt_coefficient_mu 0.816
_exptl_absorpt_correction_T_max 1.00000
_exptl_absorpt_correction_T_min 0.56141
_exptl_absorpt_correction_type multi-scan
_exptl_absorpt_process_details
;
CrysAlisPro 1.171.41.110a (Rigaku Oxford Diffraction, 2021)
Empirical absorption correction using spherical harmonics,
implemented in SCALE3 ABSPACK scaling algorithm.
;
_exptl_crystal_colour 'light brown'
_exptl_crystal_density_diffrn 1.353
_exptl_crystal_description needle
_exptl_crystal_F_000 1370
_exptl_crystal_recrystallization_method 'Re-crystallisation from solvent: n-hexane and chloroform'
_exptl_crystal_size_max 0.50
_exptl_crystal_size_mid 0.14
_exptl_crystal_size_min 0.10
_refine_diff_density_max 0.360
_refine_diff_density_min -0.291
_refine_diff_density_rms 0.067
_refine_ls_extinction_method none
_refine_ls_goodness_of_fit_ref 1.032
_refine_ls_hydrogen_treatment mixed
_refine_ls_matrix_type full
_refine_ls_number_parameters 951
_refine_ls_number_reflns 12532
_refine_ls_number_restraints 163
_refine_ls_restrained_S_all 1.029
_refine_ls_R_factor_all 0.0581
_refine_ls_R_factor_gt 0.0493
_refine_ls_shift/su_max 0.001
_refine_ls_shift/su_mean 0.000
_refine_ls_structure_factor_coef Fsqd
_refine_ls_weighting_details 'w=1/[\s^2^(Fo^2^)+(0.0736P)^2^+1.5049P] where P=(Fo^2^+2Fc^2^)/3'
_refine_ls_weighting_scheme calc
_refine_ls_wR_factor_gt 0.1360
_refine_ls_wR_factor_ref 0.1423
_reflns_Friedel_coverage 0.000
_reflns_number_gt 10576
_reflns_number_total 12532
_reflns_threshold_expression 'I > 2\s(I)'
_cod_data_source_file d4nj01211a2.cif
_cod_data_source_block 1
_cod_depositor_comments 'Adding full bibliography for 7063272.cif.'
_cod_database_code 7063272
_shelx_shelxl_version_number 2014/7
_chemical_oxdiff_formula 'C H O N'
_shelx_space_group_comment
;
The symmetry employed for this shelxl refinement is uniquely defined
by the following loop, which should always be used as a source of
symmetry information in preference to the above space-group names.
They are only intended as comments.
;
_diffrn_oxdiff_digest_frames
;
01294298c94f608cc37c37e2662e02d9d6000270f14
;
_reflns_odcompleteness_completeness 99.88
_reflns_odcompleteness_iscentric 1
_reflns_odcompleteness_theta 66.97
_olex2_refinement_description
;
1. Fixed Uiso
 At 1.2 times of:
  All C(H) groups, All C(H,H) groups
 At 1.5 times of:
  All C(H,H,H,H,H,H,H,H) groups, All O(H) groups
2. Restrained distances
 O19-H19A = O19-H19B
 0.87 with sigma of 0.02
 O18-H18C = O18-H18D
 0.87 with sigma of 0.02
 O17-H17A = O17-H17B
 0.87 with sigma of 0.02
 O16-H16D = O16-H16C
 0.87 with sigma of 0.02
 O15-H15A = O15-H15B
 0.87 with sigma of 0.02
 H19A-H19B
 1.38 with sigma of 0.04
 H18C-H18D
 1.38 with sigma of 0.04
 H17A-H17B
 1.38 with sigma of 0.04
 H16D-H16C
 1.38 with sigma of 0.04
 H15A-H15B
 1.38 with sigma of 0.04
 C53-C54 \\sim C53A-C54A
 with sigma of 0.02
 C53-C55 \\sim C53A-C55A
 with sigma of 0.02
 C53-C59 \\sim C53A-C59A
 with sigma of 0.02
 C53-O13 \\sim C53A-O13A
 with sigma of 0.02
 C54-C58 \\sim C54A-C58A
 with sigma of 0.02
 C55-C56 \\sim C55A-C56A
 with sigma of 0.02
 C56-C57 \\sim C56A-C57A
 with sigma of 0.02
 C56-C61 \\sim C56A-C61A
 with sigma of 0.02
 C57-C58 \\sim C57A-C58A
 with sigma of 0.02
 C58-N7 \\sim C58A-N7A
 with sigma of 0.02
 C59-C60 \\sim C59A-C60A
 with sigma of 0.02
 C60-C61 \\sim C60A-C61A
 with sigma of 0.02
 C60-N7 \\sim C60A-N7A
 with sigma of 0.02
 N7-O14 \\sim N7A-O14A
 with sigma of 0.02
 C53-C56 \\sim C53A-C56A
 with sigma of 0.04
 C53-C58 \\sim C53A-C58A
 with sigma of 0.04
 C53-C60 \\sim C53A-C60A
 with sigma of 0.04
 C54-C55 \\sim C54A-C55A
 with sigma of 0.04
 C54-C57 \\sim C54A-C57A
 with sigma of 0.04
 C54-C59 \\sim C54A-C59A
 with sigma of 0.04
 C54-N7 \\sim C54A-N7A
 with sigma of 0.04
 C54-O13 \\sim C54A-O13A
 with sigma of 0.04
 C55-C57 \\sim C55A-C57A
 with sigma of 0.04
 C55-C59 \\sim C55A-C59A
 with sigma of 0.04
 C55-C61 \\sim C55A-C61A
 with sigma of 0.04
 C55-O13 \\sim C55A-O13A
 with sigma of 0.04
 C56-C58 \\sim C56A-C58A
 with sigma of 0.04
 C56-C60 \\sim C56A-C60A
 with sigma of 0.04
 C57-C61 \\sim C57A-C61A
 with sigma of 0.04
 C57-N7 \\sim C57A-N7A
 with sigma of 0.04
 C58-C60 \\sim C58A-C60A
 with sigma of 0.04
 C58-O14 \\sim C58A-O14A
 with sigma of 0.04
 C59-C61 \\sim C59A-C61A
 with sigma of 0.04
 C59-N7 \\sim C59A-N7A
 with sigma of 0.04
 C59-O13 \\sim C59A-O13A
 with sigma of 0.04
 C60-O14 \\sim C60A-O14A
 with sigma of 0.04
 C61-N7 \\sim C61A-N7A
 with sigma of 0.04
3. Rigid body (RIGU) restrains
 C54A, N7A, C58A, C60A, O14A, C57A, C59A, C61A, C53A, C56A, C55A, O13A
 with sigma for 1-2 distances of 0.001 and sigma for 1-3 distances of 0.001
4. Others
 Sof(N7A)=Sof(C53A)=Sof(C54A)=Sof(H54C)=Sof(H54D)=Sof(C55A)=Sof(H55C)=
 Sof(H55D)=Sof(C59A)=Sof(H59C)=Sof(H59D)=Sof(O13A)=Sof(H13B)=Sof(C58A)=
 Sof(H58A)=Sof(C56A)=Sof(H56A)=Sof(C60A)=Sof(H60A)=Sof(C57A)=Sof(H57C)=
 Sof(H57D)=Sof(C61A)=Sof(H61C)=Sof(H61D)=Sof(O14A)=1-FVAR(1)
 Sof(C53)=Sof(C54)=Sof(H54A)=Sof(H54B)=Sof(C55)=Sof(H55A)=Sof(H55B)=Sof(C56)=
 Sof(H56)=Sof(C57)=Sof(H57A)=Sof(H57B)=Sof(C58)=Sof(H58)=Sof(C59)=Sof(H59A)=
 Sof(H59B)=Sof(C60)=Sof(H60)=Sof(C61)=Sof(H61A)=Sof(H61B)=Sof(N7)=Sof(O13)=
 Sof(H13A)=Sof(O14)=Sof(O19)=Sof(H19A)=Sof(H19B)=FVAR(1)
5.a Ternary CH refined with riding coordinates:
 C4(H4), C6(H6), C9(H9), C13(H13), C15(H15), C17(H17), C22(H22), C24(H24),
 C26(H26), C31(H31), C34(H34), C39(H39), C41(H41), C43(H43), C47(H47), C49(H49),
  C51(H51), C56(H56), C58(H58), C60(H60), C65(H65), C58A(H58A), C56A(H56A),
 C60A(H60A)
5.b Secondary CH2 refined with riding coordinates:
 C1(H1A,H1B), C3(H3A,H3B), C5(H5A,H5B), C7(H7A,H7B), C8(H8A,H8B), C10(H10A,
 H10B), C12(H12A,H12B), C14(H14A,H14B), C16(H16A,H16B), C18(H18A,H18B),
 C20(H20A,H20B), C21(H21A,H21B), C23(H23A,H23B), C25(H25A,H25B), C27(H27A,H27B),
  C29(H29A,H29B), C30(H30A,H30B), C32(H32A,H32B), C33(H33A,H33B), C36(H36A,
 H36B), C37(H37A,H37B), C38(H38A,H38B), C40(H40A,H40B), C42(H42A,H42B),
 C45(H45A,H45B), C46(H46A,H46B), C48(H48A,H48B), C50(H50A,H50B), C52(H52A,H52B),
  C54(H54A,H54B), C55(H55A,H55B), C57(H57A,H57B), C59(H59A,H59B), C61(H61A,
 H61B), C66(H66A,H66B), C54A(H54C,H54D), C55A(H55C,H55D), C59A(H59C,H59D),
 C57A(H57C,H57D), C61A(H61C,H61D)
5.c Idealised tetrahedral OH refined as rotating group:
 O2(H2), O4(H4A), O6(H6A), O8(H8), O10(H10), O11(H11), O13(H13A), O13A(H13B)
;
_olex2_submission_special_instructions 'No special instructions were received'
_oxdiff_exptl_absorpt_empirical_details
;
Empirical correction (ABSPACK) includes:
- Absorption correction using spherical harmonics
- Frame scaling
;
_oxdiff_exptl_absorpt_empirical_full_max 1.587
_oxdiff_exptl_absorpt_empirical_full_min 0.473

loop_
_space_group_symop_operation_xyz
'x, y, z'
'-x, -y, -z'

loop_
_atom_site_label
_atom_site_type_symbol
_atom_site_fract_x
_atom_site_fract_y
_atom_site_fract_z
_atom_site_U_iso_or_equiv
_atom_site_adp_type
_atom_site_occupancy
_atom_site_site_symmetry_order
_atom_site_calc_flag
_atom_site_refinement_flags_posn
_atom_site_refinement_flags_adp
_atom_site_refinement_flags_occupancy
_atom_site_disorder_assembly
_atom_site_disorder_group
C1 C 0.5561(2) 0.70046(11) 0.59274(6) 0.0286(3) Uani 1 1 d . . . . .
H1A H 0.5811 0.7466 0.6201 0.034 Uiso 1 1 calc R . . . .
H1B H 0.4543 0.6630 0.6020 0.034 Uiso 1 1 calc R . . . .
C2 C 0.7512(2) 0.65405(10) 0.57997(5) 0.0250(3) Uani 1 1 d . . . . .
C3 C 0.7120(3) 0.58228(10) 0.53802(6) 0.0288(3) Uani 1 1 d . . . . .
H3A H 0.6123 0.5434 0.5468 0.035 Uiso 1 1 calc R . . . .
H3B H 0.8385 0.5522 0.5295 0.035 Uiso 1 1 calc R . . . .
C4 C 0.6317(2) 0.61589(11) 0.49568(6) 0.0303(4) Uani 1 1 d . . . . .
H4 H 0.6085 0.5697 0.4678 0.036 Uiso 1 1 calc R . . . .
C5 C 0.4356(2) 0.66247(12) 0.50810(6) 0.0344(4) Uani 1 1 d . . . . .
H5A H 0.3316 0.6248 0.5164 0.041 Uiso 1 1 calc R . . . .
H5B H 0.3855 0.6839 0.4805 0.041 Uiso 1 1 calc R . . . .
C6 C 0.4757(2) 0.73411(11) 0.55033(6) 0.0305(4) Uani 1 1 d . . . . .
H6 H 0.3480 0.7645 0.5590 0.037 Uiso 1 1 calc R . . . .
C7 C 0.6332(3) 0.79224(11) 0.53606(7) 0.0329(4) Uani 1 1 d . . . . .
H7A H 0.6595 0.8394 0.5627 0.039 Uiso 1 1 calc R . . . .
H7B H 0.5822 0.8139 0.5086 0.039 Uiso 1 1 calc R . . . .
C8 C 0.9095(2) 0.71212(10) 0.56567(6) 0.0268(3) Uani 1 1 d . . . . .
H8A H 0.9387 0.7585 0.5926 0.032 Uiso 1 1 calc R . . . .
H8B H 1.0361 0.6821 0.5572 0.032 Uiso 1 1 calc R . . . .
C9 C 0.8287(2) 0.74516(10) 0.52304(6) 0.0290(3) Uani 1 1 d . . . . .
H9 H 0.9316 0.7821 0.5128 0.035 Uiso 1 1 calc R . . . .
C10 C 0.5408(2) 0.37394(10) 0.74290(6) 0.0264(3) Uani 1 1 d . . . . .
H10A H 0.5543 0.4166 0.7724 0.032 Uiso 1 1 calc R . . . .
H10B H 0.5019 0.3213 0.7517 0.032 Uiso 1 1 calc R . . . .
C11 C 0.7418(2) 0.36430(10) 0.71740(6) 0.0247(3) Uani 1 1 d . . . . .
C12 C 0.7224(3) 0.29820(11) 0.67201(6) 0.0304(3) Uani 1 1 d . . . . .
H12A H 0.6857 0.2446 0.6799 0.036 Uiso 1 1 calc R . . . .
H12B H 0.8529 0.2921 0.6556 0.036 Uiso 1 1 calc R . . . .
C13 C 0.5585(3) 0.32328(11) 0.63927(6) 0.0317(4) Uani 1 1 d . . . . .
H13 H 0.5452 0.2802 0.6095 0.038 Uiso 1 1 calc R . . . .
C14 C 0.3558(3) 0.33251(11) 0.66497(6) 0.0322(4) Uani 1 1 d . . . . .
H14A H 0.2501 0.3485 0.6441 0.039 Uiso 1 1 calc R . . . .
H14B H 0.3152 0.2793 0.6728 0.039 Uiso 1 1 calc R . . . .
C15 C 0.3780(2) 0.39874(10) 0.71058(6) 0.0263(3) Uani 1 1 d . . . . .
H15 H 0.2467 0.4065 0.7274 0.032 Uiso 1 1 calc R . . . .
C16 C 0.7978(2) 0.44719(10) 0.70547(6) 0.0258(3) Uani 1 1 d . . . . .
H16A H 0.9299 0.4433 0.6897 0.031 Uiso 1 1 calc R . . . .
H16B H 0.8094 0.4898 0.7350 0.031 Uiso 1 1 calc R . . . .
C17 C 0.6364(2) 0.47167(10) 0.67265(6) 0.0253(3) Uani 1 1 d . . . . .
H17 H 0.6711 0.5264 0.6651 0.030 Uiso 1 1 calc R . . . .
C18 C 0.6176(3) 0.40605(11) 0.62699(6) 0.0308(4) Uani 1 1 d . . . . .
H18A H 0.7476 0.4009 0.6103 0.037 Uiso 1 1 calc R . . . .
H18B H 0.5138 0.4223 0.6057 0.037 Uiso 1 1 calc R . . . .
C19 C 0.0506(2) 0.73123(9) 0.72545(5) 0.0230(3) Uani 1 1 d . . . . .
C20 C 0.0861(2) 0.80147(10) 0.76794(6) 0.0265(3) Uani 1 1 d . . . . .
H20A H -0.0392 0.8120 0.7863 0.032 Uiso 1 1 calc R . . . .
H20B H 0.1238 0.8523 0.7570 0.032 Uiso 1 1 calc R . . . .
C21 C 0.2445(2) 0.71494(10) 0.69689(6) 0.0243(3) Uani 1 1 d . . . . .
H21A H 0.2210 0.6695 0.6691 0.029 Uiso 1 1 calc R . . . .
H21B H 0.2842 0.7648 0.6852 0.029 Uiso 1 1 calc R . . . .
C22 C 0.4133(2) 0.69200(10) 0.72839(6) 0.0250(3) Uani 1 1 d . . . . .
H22 H 0.5395 0.6799 0.7099 0.030 Uiso 1 1 calc R . . . .
C23 C 0.4510(2) 0.76236(10) 0.77110(6) 0.0293(3) Uani 1 1 d . . . . .
H23A H 0.4929 0.8128 0.7602 0.035 Uiso 1 1 calc R . . . .
H23B H 0.5605 0.7476 0.7914 0.035 Uiso 1 1 calc R . . . .
C24 C 0.2560(2) 0.77850(11) 0.79966(6) 0.0288(3) Uani 1 1 d . . . . .
H24 H 0.2796 0.8246 0.8276 0.035 Uiso 1 1 calc R . . . .
C25 C 0.1950(3) 0.69990(11) 0.81685(6) 0.0289(3) Uani 1 1 d . . . . .
H25A H 0.3030 0.6850 0.8375 0.035 Uiso 1 1 calc R . . . .
H25B H 0.0703 0.7096 0.8354 0.035 Uiso 1 1 calc R . . . .
C26 C 0.1598(2) 0.62946(10) 0.77366(6) 0.0253(3) Uani 1 1 d . . . . .
H26 H 0.1237 0.5774 0.7842 0.030 Uiso 1 1 calc R . . . .
C27 C -0.0074(2) 0.65202(10) 0.74177(6) 0.0242(3) Uani 1 1 d . . . . .
H27A H -0.1349 0.6601 0.7594 0.029 Uiso 1 1 calc R . . . .
H27B H -0.0286 0.6067 0.7138 0.029 Uiso 1 1 calc R . . . .
C28 C 0.1439(2) 0.02595(10) 0.64432(6) 0.0273(3) Uani 1 1 d . . . . .
C29 C 0.3242(3) 0.08420(11) 0.64667(6) 0.0303(3) Uani 1 1 d . . . . .
H29A H 0.4456 0.0585 0.6574 0.036 Uiso 1 1 calc R . . . .
H29B H 0.2989 0.1359 0.6698 0.036 Uiso 1 1 calc R . . . .
C30 C 0.1861(3) -0.05449(11) 0.60913(6) 0.0309(4) Uani 1 1 d . . . . .
H30A H 0.0698 -0.0929 0.6074 0.037 Uiso 1 1 calc R . . . .
H30B H 0.3062 -0.0811 0.6198 0.037 Uiso 1 1 calc R . . . .
C31 C 0.3597(3) 0.10338(11) 0.59761(6) 0.0321(4) Uani 1 1 d . . . . .
H31 H 0.4772 0.1422 0.5994 0.039 Uiso 1 1 calc R . . . .
C32 C 0.1716(3) 0.14274(11) 0.58069(6) 0.0337(4) Uani 1 1 d . . . . .
H32A H 0.1423 0.1948 0.6031 0.040 Uiso 1 1 calc R . . . .
H32B H 0.1950 0.1556 0.5491 0.040 Uiso 1 1 calc R . . . .
C33 C 0.4023(3) 0.02438(12) 0.56194(6) 0.0333(4) Uani 1 1 d . . . . .
H33A H 0.5257 -0.0013 0.5717 0.040 Uiso 1 1 calc R . . . .
H33B H 0.4243 0.0370 0.5303 0.040 Uiso 1 1 calc R . . . .
C34 C 0.2231(2) -0.03489(11) 0.55968(6) 0.0296(3) Uani 1 1 d . . . . .
H34 H 0.2484 -0.0869 0.5361 0.036 Uiso 1 1 calc R . . . .
C35 C 0.4934(2) 0.02443(10) 0.78159(6) 0.0276(3) Uani 1 1 d . . . . .
C36 C 0.6612(3) -0.00548(11) 0.81091(6) 0.0323(4) Uani 1 1 d . . . . .
H36A H 0.7856 -0.0144 0.7922 0.039 Uiso 1 1 calc R . . . .
H36B H 0.6204 -0.0585 0.8189 0.039 Uiso 1 1 calc R . . . .
C37 C 0.3012(2) 0.03708(10) 0.81101(6) 0.0288(3) Uani 1 1 d . . . . .
H37A H 0.2596 -0.0154 0.8195 0.035 Uiso 1 1 calc R . . . .
H37B H 0.1906 0.0551 0.7922 0.035 Uiso 1 1 calc R . . . .
C38 C 0.5602(2) 0.10613(10) 0.76914(6) 0.0278(3) Uani 1 1 d . . . . .
H38A H 0.4537 0.1258 0.7499 0.033 Uiso 1 1 calc R . . . .
H38B H 0.6843 0.0979 0.7502 0.033 Uiso 1 1 calc R . . . .
C39 C 0.6000(2) 0.17044(10) 0.81492(6) 0.0278(3) Uani 1 1 d . . . . .
H39 H 0.6393 0.2245 0.8072 0.033 Uiso 1 1 calc R . . . .
C40 C 0.7658(3) 0.14138(11) 0.84486(6) 0.0305(4) Uani 1 1 d . . . . .
H40A H 0.7890 0.1828 0.8745 0.037 Uiso 1 1 calc R . . . .
H40B H 0.8931 0.1348 0.8271 0.037 Uiso 1 1 calc R . . . .
C41 C 0.3429(3) 0.10288(10) 0.85636(6) 0.0291(3) Uani 1 1 d . . . . .
H41 H 0.2174 0.1136 0.8752 0.035 Uiso 1 1 calc R . . . .
C42 C 0.5096(3) 0.07341(11) 0.88600(6) 0.0328(4) Uani 1 1 d . . . . .
H42A H 0.4667 0.0216 0.8952 0.039 Uiso 1 1 calc R . . . .
H42B H 0.5363 0.1153 0.9153 0.039 Uiso 1 1 calc R . . . .
C43 C 0.7018(3) 0.05903(11) 0.85666(6) 0.0324(4) Uani 1 1 d . . . . .
H43 H 0.8109 0.0393 0.8757 0.039 Uiso 1 1 calc R . . . .
C44 C 0.0509(2) 0.43494(10) 0.86806(6) 0.0264(3) Uani 1 1 d . . . . .
C45 C 0.0769(3) 0.50513(11) 0.91114(6) 0.0303(3) Uani 1 1 d . . . . .
H45A H -0.0533 0.5161 0.9273 0.036 Uiso 1 1 calc R . . . .
H45B H 0.1212 0.5559 0.9009 0.036 Uiso 1 1 calc R . . . .
C46 C 0.2519(2) 0.41878(10) 0.84285(6) 0.0265(3) Uani 1 1 d . . . . .
H46A H 0.2349 0.3737 0.8146 0.032 Uiso 1 1 calc R . . . .
H46B H 0.2974 0.4689 0.8321 0.032 Uiso 1 1 calc R . . . .
C47 C 0.4092(2) 0.39510(10) 0.87683(6) 0.0257(3) Uani 1 1 d . . . . .
H47 H 0.5403 0.3828 0.8604 0.031 Uiso 1 1 calc R . . . .
C48 C 0.4376(2) 0.46480(10) 0.92035(6) 0.0295(3) Uani 1 1 d . . . . .
H48A H 0.4862 0.5153 0.9105 0.035 Uiso 1 1 calc R . . . .
H48B H 0.5394 0.4491 0.9423 0.035 Uiso 1 1 calc R . . . .
C49 C 0.2352(3) 0.48138(10) 0.94555(6) 0.0295(3) Uani 1 1 d . . . . .
H49 H 0.2525 0.5274 0.9738 0.035 Uiso 1 1 calc R . . . .
C50 C 0.1663(2) 0.40288(11) 0.96163(6) 0.0294(3) Uani 1 1 d . . . . .
H50A H 0.0371 0.4127 0.9784 0.035 Uiso 1 1 calc R . . . .
H50B H 0.2680 0.3875 0.9837 0.035 Uiso 1 1 calc R . . . .
C51 C 0.1398(2) 0.33305(10) 0.91779(6) 0.0267(3) Uani 1 1 d . . . . .
H51 H 0.0981 0.2809 0.9276 0.032 Uiso 1 1 calc R . . . .
C52 C -0.0180(2) 0.35666(10) 0.88383(6) 0.0273(3) Uani 1 1 d . . . . .
H52A H -0.0362 0.3113 0.8558 0.033 Uiso 1 1 calc R . . . .
H52B H -0.1490 0.3661 0.8999 0.033 Uiso 1 1 calc R . . . .
C53 C 0.6950(4) 0.75674(16) 0.94155(11) 0.0280(5) Uani 0.826(3) 1 d D . P A 1
C54 C 0.6716(5) 0.80492(19) 0.90193(12) 0.0374(6) Uani 0.826(3) 1 d D . P A 1
H54A H 0.5323 0.8255 0.9013 0.045 Uiso 0.826(3) 1 calc R . P A 1
H54B H 0.6973 0.7684 0.8709 0.045 Uiso 0.826(3) 1 calc R . P A 1
C55 C 0.6592(5) 0.81154(19) 0.98954(12) 0.0344(6) Uani 0.826(3) 1 d D . P A 1
H55A H 0.6759 0.7794 1.0147 0.041 Uiso 0.826(3) 1 calc R . P A 1
H55B H 0.5198 0.8325 0.9907 0.041 Uiso 0.826(3) 1 calc R . P A 1
C56 C 0.8105(4) 0.88457(17) 0.99809(10) 0.0407(6) Uani 0.826(3) 1 d D . P A 1
H56 H 0.7869 0.9210 1.0297 0.049 Uiso 0.826(3) 1 calc R . P A 1
C57 C 0.7839(5) 0.93398(16) 0.95854(11) 0.0459(7) Uani 0.826(3) 1 d D . P A 1
H57A H 0.6458 0.9560 0.9591 0.055 Uiso 0.826(3) 1 calc R . P A 1
H57B H 0.8805 0.9810 0.9638 0.055 Uiso 0.826(3) 1 calc R . P A 1
C58 C 0.8212(5) 0.87741(18) 0.91050(11) 0.0443(7) Uani 0.826(3) 1 d D . P A 1
H58 H 0.8074 0.9091 0.8846 0.053 Uiso 0.826(3) 1 calc R . P A 1
C59 C 0.9117(4) 0.72485(15) 0.93955(11) 0.0303(5) Uani 0.826(3) 1 d D . P A 1
H59A H 0.9319 0.6913 0.9640 0.036 Uiso 0.826(3) 1 calc R . P A 1
H59B H 0.9346 0.6893 0.9081 0.036 Uiso 0.826(3) 1 calc R . P A 1
C60 C 1.0621(4) 0.79654(16) 0.94810(10) 0.0367(6) Uani 0.826(3) 1 d D . P A 1
H60 H 1.2032 0.7757 0.9464 0.044 Uiso 0.826(3) 1 calc R . P A 1
C61 C 1.0258(4) 0.85098(18) 0.99656(10) 0.0407(6) Uani 0.826(3) 1 d D . P A 1
H61A H 1.1243 0.8973 1.0026 0.049 Uiso 0.826(3) 1 calc R . P A 1
H61B H 1.0445 0.8186 1.0216 0.049 Uiso 0.826(3) 1 calc R . P A 1
C65 C -0.0065(3) 0.08304(10) 0.57785(6) 0.0284(3) Uani 1 1 d . . . . .
H65 H -0.1293 0.1075 0.5660 0.034 Uiso 1 1 calc R . . . .
C66 C -0.0453(2) 0.06457(11) 0.62716(6) 0.0294(3) Uani 1 1 d . . . . .
H66A H -0.0773 0.1161 0.6497 0.035 Uiso 1 1 calc R . . . .
H66B H -0.1616 0.0261 0.6254 0.035 Uiso 1 1 calc R . . . .
H17A H 0.825(3) 0.8620(11) 0.6894(8) 0.044 Uiso 1 1 d DR . . . .
H15A H 0.747(3) 0.5536(12) 0.8450(8) 0.044 Uiso 1 1 d DR . . . .
H16C H 0.197(3) 0.5178(14) 0.6215(6) 0.044 Uiso 1 1 d DR . . . .
H18C H 0.120(3) 0.1962(14) 0.7704(6) 0.044 Uiso 1 1 d DR . . . .
H17B H 0.689(3) 0.9247(13) 0.7004(8) 0.044 Uiso 1 1 d DR . . . .
H15B H 0.602(3) 0.5937(14) 0.8227(7) 0.044 Uiso 1 1 d DR . . . .
H16D H 0.107(3) 0.4697(11) 0.5827(8) 0.044 Uiso 1 1 d DR . . . .
H18D H 0.058(3) 0.1373(10) 0.7319(8) 0.044 Uiso 1 1 d DR . . . .
N1 N 0.7844(2) 0.67394(9) 0.48438(5) 0.0301(3) Uani 1 1 d . . . . .
N2 N 0.44066(19) 0.47551(8) 0.69643(5) 0.0233(3) Uani 1 1 d . . . . .
N3 N 0.34839(18) 0.61903(8) 0.74673(5) 0.0232(3) Uani 1 1 d . . . . .
N4 N 0.0419(2) 0.00550(9) 0.54544(5) 0.0271(3) Uani 1 1 d . . . . .
N5 N 0.4110(2) 0.17864(8) 0.84158(5) 0.0269(3) Uani 1 1 d . . . . .
N6 N 0.33464(19) 0.32206(8) 0.89345(5) 0.0247(3) Uani 1 1 d . . . . .
N7 N 1.0272(4) 0.84733(14) 0.91227(8) 0.0410(5) Uani 0.826(3) 1 d D . P A 1
O1 O 0.92831(19) 0.64516(9) 0.45627(5) 0.0405(3) Uani 1 1 d . . . . .
O2 O 0.81892(18) 0.62447(7) 0.62054(4) 0.0311(3) Uani 1 1 d . . . . .
H2 H 0.9136 0.5915 0.6129 0.047 Uiso 1 1 calc GR . . . .
O3 O 0.30051(16) 0.51859(7) 0.68204(4) 0.0272(2) Uani 1 1 d . . . . .
O4 O 0.89730(17) 0.34515(7) 0.74851(4) 0.0311(3) Uani 1 1 d . . . . .
H4A H 0.9176 0.2942 0.7424 0.047 Uiso 1 1 calc GR . . . .
O5 O 0.48737(16) 0.57491(7) 0.76039(4) 0.0272(2) Uani 1 1 d . . . . .
O6 O -0.10888(16) 0.75409(7) 0.69667(4) 0.0273(2) Uani 1 1 d . . . . .
H6A H -0.1304 0.7159 0.6730 0.041 Uiso 1 1 calc GR . . . .
O7 O -0.10648(17) -0.04102(8) 0.52596(4) 0.0324(3) Uani 1 1 d . . . . .
O8 O 0.11427(18) 0.01246(8) 0.69150(4) 0.0325(3) Uani 1 1 d . . . . .
H8 H 0.0137 -0.0187 0.6915 0.049 Uiso 1 1 calc GR . . . .
O9 O 0.27325(17) 0.22399(7) 0.82789(4) 0.0287(2) Uani 1 1 d . . . . .
O10 O 0.45852(17) -0.03721(7) 0.73937(4) 0.0304(3) Uani 1 1 d . . . . .
H10 H 0.3573 -0.0246 0.7246 0.046 Uiso 1 1 calc GR . . . .
O11 O -0.09728(18) 0.45788(8) 0.83652(4) 0.0329(3) Uani 1 1 d . . . . .
H11 H -0.0980 0.4236 0.8106 0.049 Uiso 1 1 calc GR . . . .
O12 O 0.46440(17) 0.27397(7) 0.90665(4) 0.0289(2) Uani 1 1 d . . . . .
O13 O 0.5557(3) 0.68893(13) 0.93530(10) 0.0319(5) Uani 0.826(3) 1 d D . P A 1
H13A H 0.5795 0.6559 0.9098 0.048 Uiso 0.826(3) 1 calc GR . P A 1
O14 O 1.1743(3) 0.89613(12) 0.90514(7) 0.0544(6) Uani 0.826(3) 1 d D . P A 1
O15 O 0.6727(2) 0.59791(9) 0.84890(5) 0.0432(3) Uani 1 1 d D . . . .
O16 O 0.1330(2) 0.52045(9) 0.59507(5) 0.0423(3) Uani 1 1 d D . . . .
O17 O 0.79274(19) 0.90901(8) 0.68399(5) 0.0348(3) Uani 1 1 d D . . . .
O19 O 0.7136(2) 0.32046(11) 0.98827(6) 0.0360(4) Uani 0.826(3) 1 d D . P A 1
O18 O 0.0443(2) 0.18899(9) 0.74487(5) 0.0415(3) Uani 1 1 d D . . . .
H19A H 0.634(4) 0.3177(19) 1.0095(8) 0.055(9) Uiso 0.826(3) 1 d D . P A 1
H19B H 0.650(4) 0.3029(18) 0.9633(7) 0.050(8) Uiso 0.826(3) 1 d D . P A 1
N7A N 0.958(3) 0.8681(13) 1.0026(6) 0.089(3) Uani 0.174(3) 1 d D U P A 2
C53A C 0.685(4) 0.7642(15) 0.9443(10) 0.093(4) Uani 0.174(3) 1 d D U P A 2
C54A C 0.905(4) 0.7413(14) 0.9457(11) 0.092(4) Uani 0.174(3) 1 d D U P A 2
H54C H 0.9442 0.7082 0.9146 0.111 Uiso 0.174(3) 1 calc R . P A 2
H54D H 0.9287 0.7081 0.9702 0.111 Uiso 0.174(3) 1 calc R . P A 2
C55A C 0.642(5) 0.8132(16) 0.9059(10) 0.094(4) Uani 0.174(3) 1 d D U P A 2
H55C H 0.6803 0.7809 0.8745 0.113 Uiso 0.174(3) 1 calc R . P A 2
H55D H 0.4974 0.8260 0.9048 0.113 Uiso 0.174(3) 1 calc R . P A 2
C59A C 0.629(4) 0.8153(17) 0.9925(10) 0.093(4) Uani 0.174(3) 1 d D U P A 2
H59C H 0.4839 0.8280 0.9925 0.112 Uiso 0.174(3) 1 calc R . P A 2
H59D H 0.6550 0.7831 1.0174 0.112 Uiso 0.174(3) 1 calc R . P A 2
O13A O 0.531(4) 0.7017(14) 0.9326(10) 0.097(4) Uani 0.174(3) 1 d D U P A 2
H13B H 0.4281 0.7218 0.9224 0.145 Uiso 0.174(3) 1 calc GR . P A 2
C58A C 1.033(3) 0.8213(14) 0.9575(7) 0.090(3) Uani 0.174(3) 1 d D U P A 2
H58A H 1.1798 0.8098 0.9596 0.108 Uiso 0.174(3) 1 calc R . P A 2
C56A C 0.767(4) 0.8920(15) 0.9181(8) 0.092(4) Uani 0.174(3) 1 d D U P A 2
H56A H 0.7433 0.9248 0.8931 0.110 Uiso 0.174(3) 1 calc R . P A 2
C60A C 0.752(3) 0.8954(15) 1.0040(8) 0.091(3) Uani 0.174(3) 1 d D U P A 2
H60A H 0.7188 0.9279 1.0361 0.109 Uiso 0.174(3) 1 calc R . P A 2
C57A C 0.988(3) 0.8751(16) 0.9207(8) 0.091(4) Uani 0.174(3) 1 d D U P A 2
H57C H 1.0634 0.9279 0.9296 0.109 Uiso 0.174(3) 1 calc R . P A 2
H57D H 1.0332 0.8465 0.8891 0.109 Uiso 0.174(3) 1 calc R . P A 2
C61A C 0.697(4) 0.9423(14) 0.9658(7) 0.091(4) Uani 0.174(3) 1 d D U P A 2
H61C H 0.7649 0.9971 0.9726 0.109 Uiso 0.174(3) 1 calc R . P A 2
H61D H 0.5500 0.9504 0.9648 0.109 Uiso 0.174(3) 1 calc R . P A 2
O14A O 1.0464(18) 0.8443(8) 1.0382(4) 0.080(3) Uani 0.174(3) 1 d D U P A 2

loop_
_atom_site_aniso_label
_atom_site_aniso_U_11
_atom_site_aniso_U_22
_atom_site_aniso_U_33
_atom_site_aniso_U_23
_atom_site_aniso_U_13
_atom_site_aniso_U_12
C1 0.0242(8) 0.0326(8) 0.0287(8) 0.0053(7) 0.0041(6) -0.0022(6)
C2 0.0238(7) 0.0279(8) 0.0242(7) 0.0072(6) -0.0004(6) -0.0016(6)
C3 0.0268(8) 0.0291(8) 0.0301(8) 0.0051(7) 0.0008(6) -0.0034(6)
C4 0.0244(8) 0.0371(9) 0.0276(8) 0.0027(7) -0.0011(6) -0.0027(7)
C5 0.0221(8) 0.0464(10) 0.0339(9) 0.0068(8) -0.0025(6) -0.0013(7)
C6 0.0204(7) 0.0376(9) 0.0340(9) 0.0081(7) 0.0024(6) 0.0034(7)
C7 0.0303(9) 0.0333(9) 0.0376(9) 0.0130(7) 0.0025(7) 0.0040(7)
C8 0.0205(7) 0.0300(8) 0.0298(8) 0.0057(6) -0.0006(6) -0.0021(6)
C9 0.0248(8) 0.0310(8) 0.0332(9) 0.0108(7) 0.0041(6) -0.0011(6)
C10 0.0253(8) 0.0262(8) 0.0289(8) 0.0091(6) -0.0016(6) 0.0002(6)
C11 0.0199(7) 0.0270(8) 0.0277(8) 0.0070(6) -0.0042(6) 0.0023(6)
C12 0.0303(8) 0.0274(8) 0.0325(9) 0.0037(7) -0.0028(7) 0.0042(6)
C13 0.0343(9) 0.0291(8) 0.0292(8) 0.0001(7) -0.0063(7) 0.0032(7)
C14 0.0287(8) 0.0276(8) 0.0394(9) 0.0052(7) -0.0092(7) -0.0026(7)
C15 0.0193(7) 0.0273(8) 0.0334(8) 0.0090(7) -0.0015(6) -0.0007(6)
C16 0.0195(7) 0.0283(8) 0.0295(8) 0.0061(6) 0.0000(6) 0.0001(6)
C17 0.0221(7) 0.0274(8) 0.0276(8) 0.0084(6) 0.0008(6) 0.0007(6)
C18 0.0310(8) 0.0362(9) 0.0249(8) 0.0057(7) -0.0001(6) 0.0065(7)
C19 0.0195(7) 0.0246(7) 0.0253(7) 0.0063(6) -0.0007(6) 0.0019(6)
C20 0.0234(7) 0.0255(8) 0.0302(8) 0.0044(6) 0.0007(6) 0.0008(6)
C21 0.0224(7) 0.0262(8) 0.0251(7) 0.0071(6) 0.0016(6) 0.0001(6)
C22 0.0190(7) 0.0258(8) 0.0308(8) 0.0074(6) 0.0010(6) -0.0018(6)
C23 0.0233(8) 0.0291(8) 0.0347(9) 0.0053(7) -0.0041(6) -0.0034(6)
C24 0.0270(8) 0.0302(8) 0.0275(8) 0.0019(6) -0.0024(6) 0.0013(6)
C25 0.0281(8) 0.0340(9) 0.0247(8) 0.0062(7) 0.0007(6) 0.0041(7)
C26 0.0215(7) 0.0288(8) 0.0269(8) 0.0088(6) 0.0026(6) 0.0014(6)
C27 0.0179(7) 0.0256(8) 0.0293(8) 0.0058(6) 0.0010(6) -0.0002(6)
C28 0.0252(8) 0.0325(8) 0.0245(8) 0.0071(6) -0.0007(6) -0.0010(6)
C29 0.0260(8) 0.0335(9) 0.0297(8) 0.0030(7) -0.0018(6) -0.0018(7)
C30 0.0277(8) 0.0296(8) 0.0357(9) 0.0076(7) -0.0038(7) 0.0005(6)
C31 0.0291(8) 0.0346(9) 0.0316(9) 0.0047(7) 0.0006(7) -0.0090(7)
C32 0.0422(10) 0.0292(9) 0.0294(8) 0.0059(7) 0.0001(7) -0.0033(7)
C33 0.0255(8) 0.0419(10) 0.0310(9) 0.0038(7) 0.0035(7) -0.0019(7)
C34 0.0272(8) 0.0286(8) 0.0307(8) 0.0005(7) -0.0002(6) 0.0027(6)
C35 0.0259(8) 0.0261(8) 0.0287(8) 0.0009(6) -0.0049(6) 0.0026(6)
C36 0.0301(8) 0.0274(8) 0.0380(9) 0.0039(7) -0.0070(7) 0.0059(7)
C37 0.0269(8) 0.0272(8) 0.0314(8) 0.0042(7) -0.0038(6) 0.0023(6)
C38 0.0245(8) 0.0290(8) 0.0290(8) 0.0038(6) -0.0022(6) 0.0035(6)
C39 0.0256(8) 0.0259(8) 0.0311(8) 0.0041(6) -0.0027(6) 0.0029(6)
C40 0.0261(8) 0.0301(8) 0.0334(9) 0.0022(7) -0.0066(6) 0.0029(6)
C41 0.0289(8) 0.0278(8) 0.0305(8) 0.0052(7) -0.0008(6) 0.0020(6)
C42 0.0383(9) 0.0302(9) 0.0299(8) 0.0062(7) -0.0069(7) 0.0029(7)
C43 0.0312(9) 0.0290(8) 0.0367(9) 0.0063(7) -0.0111(7) 0.0053(7)
C44 0.0217(7) 0.0305(8) 0.0269(8) 0.0060(6) -0.0036(6) 0.0049(6)
C45 0.0290(8) 0.0290(8) 0.0319(8) 0.0038(7) -0.0011(7) 0.0052(7)
C46 0.0250(8) 0.0295(8) 0.0259(8) 0.0076(6) 0.0002(6) 0.0025(6)
C47 0.0202(7) 0.0282(8) 0.0293(8) 0.0073(6) 0.0008(6) 0.0008(6)
C48 0.0257(8) 0.0289(8) 0.0332(9) 0.0051(7) -0.0040(6) -0.0015(6)
C49 0.0298(8) 0.0286(8) 0.0278(8) 0.0005(6) -0.0020(6) 0.0038(6)
C50 0.0263(8) 0.0365(9) 0.0255(8) 0.0065(7) 0.0010(6) 0.0043(7)
C51 0.0226(7) 0.0299(8) 0.0285(8) 0.0084(6) 0.0003(6) 0.0000(6)
C52 0.0200(7) 0.0332(8) 0.0286(8) 0.0059(7) -0.0001(6) 0.0007(6)
C53 0.0273(11) 0.0291(11) 0.0275(11) 0.0063(8) -0.0050(8) -0.0047(8)
C54 0.0441(14) 0.0362(12) 0.0328(12) 0.0099(10) -0.0116(10) 0.0012(10)
C55 0.0376(13) 0.0339(12) 0.0301(12) 0.0027(9) -0.0038(9) 0.0012(10)
C56 0.0467(17) 0.0349(13) 0.0363(13) -0.0017(10) -0.0079(11) 0.0005(11)
C57 0.0550(17) 0.0278(12) 0.0543(17) 0.0080(11) -0.0114(13) 0.0011(11)
C58 0.0605(19) 0.0341(13) 0.0426(14) 0.0188(11) -0.0092(12) -0.0012(12)
C59 0.0312(11) 0.0291(11) 0.0324(12) 0.0109(9) -0.0012(9) -0.0026(9)
C60 0.0335(12) 0.0373(13) 0.0406(14) 0.0115(11) -0.0041(10) -0.0055(10)
C61 0.0475(16) 0.0357(13) 0.0380(14) 0.0070(10) -0.0132(11) -0.0091(11)
C65 0.0290(8) 0.0297(8) 0.0257(8) 0.0036(6) 0.0000(6) 0.0039(6)
C66 0.0250(8) 0.0358(9) 0.0260(8) 0.0026(7) 0.0013(6) 0.0019(7)
N1 0.0247(7) 0.0406(8) 0.0263(7) 0.0096(6) 0.0041(5) 0.0015(6)
N2 0.0200(6) 0.0253(7) 0.0249(6) 0.0060(5) -0.0025(5) 0.0015(5)
N3 0.0191(6) 0.0257(7) 0.0253(6) 0.0062(5) -0.0015(5) 0.0024(5)
N4 0.0252(7) 0.0296(7) 0.0255(7) 0.0032(5) -0.0011(5) -0.0022(5)
N5 0.0260(7) 0.0259(7) 0.0279(7) 0.0036(5) -0.0049(5) 0.0049(5)
N6 0.0221(6) 0.0257(7) 0.0258(6) 0.0043(5) -0.0029(5) 0.0036(5)
N7 0.0468(12) 0.0351(12) 0.0431(12) 0.0131(10) 0.0020(9) -0.0106(9)
O1 0.0326(7) 0.0539(8) 0.0340(7) 0.0061(6) 0.0111(5) 0.0034(6)
O2 0.0352(6) 0.0328(6) 0.0265(6) 0.0087(5) -0.0003(5) 0.0033(5)
O3 0.0240(5) 0.0283(6) 0.0292(6) 0.0060(5) -0.0050(4) 0.0046(4)
O4 0.0282(6) 0.0303(6) 0.0346(6) 0.0067(5) -0.0085(5) 0.0059(5)
O5 0.0234(5) 0.0291(6) 0.0286(6) 0.0048(5) -0.0050(4) 0.0054(4)
O6 0.0249(5) 0.0271(6) 0.0294(6) 0.0052(5) -0.0041(4) 0.0042(4)
O7 0.0268(6) 0.0364(7) 0.0325(6) 0.0039(5) -0.0019(5) -0.0084(5)
O8 0.0289(6) 0.0423(7) 0.0276(6) 0.0107(5) -0.0019(5) -0.0051(5)
O9 0.0279(6) 0.0267(6) 0.0297(6) 0.0017(5) -0.0075(4) 0.0075(4)
O10 0.0276(6) 0.0291(6) 0.0316(6) -0.0008(5) -0.0052(5) 0.0038(5)
O11 0.0314(6) 0.0370(7) 0.0298(6) 0.0056(5) -0.0064(5) 0.0108(5)
O12 0.0282(6) 0.0291(6) 0.0285(6) 0.0041(5) -0.0071(4) 0.0067(5)
O13 0.0287(9) 0.0327(9) 0.0312(9) -0.0006(7) 0.0009(7) -0.0067(7)
O14 0.0551(12) 0.0500(11) 0.0592(12) 0.0136(9) 0.0109(9) -0.0166(9)
O15 0.0521(8) 0.0422(8) 0.0326(7) 0.0011(6) -0.0110(6) 0.0170(6)
O16 0.0503(8) 0.0440(8) 0.0307(7) 0.0031(6) -0.0083(6) 0.0142(6)
O17 0.0329(7) 0.0315(6) 0.0420(7) 0.0117(5) 0.0060(5) 0.0052(5)
O19 0.0283(8) 0.0504(10) 0.0296(8) 0.0095(7) -0.0064(6) -0.0046(7)
O18 0.0484(8) 0.0364(7) 0.0365(7) 0.0003(6) -0.0146(6) 0.0122(6)
N7A 0.091(6) 0.104(7) 0.075(5) 0.030(4) -0.019(4) -0.004(5)
C53A 0.095(7) 0.109(7) 0.078(6) 0.027(5) -0.017(4) -0.006(5)
C54A 0.096(7) 0.106(7) 0.078(6) 0.028(4) -0.016(4) -0.007(5)
C55A 0.097(7) 0.110(7) 0.077(6) 0.026(5) -0.017(4) -0.006(5)
C59A 0.094(6) 0.110(7) 0.078(6) 0.027(5) -0.017(4) -0.005(5)
O13A 0.099(7) 0.113(7) 0.080(7) 0.025(5) -0.015(5) -0.009(5)
C58A 0.092(6) 0.105(7) 0.076(5) 0.029(4) -0.018(4) -0.005(5)
C56A 0.095(7) 0.108(7) 0.075(6) 0.028(5) -0.018(4) -0.003(5)
C60A 0.091(6) 0.109(7) 0.075(5) 0.028(4) -0.019(4) -0.003(4)
C57A 0.095(7) 0.105(8) 0.076(5) 0.029(5) -0.017(4) -0.004(5)
C61A 0.092(7) 0.108(7) 0.075(5) 0.027(5) -0.020(4) -0.004(5)
O14A 0.080(6) 0.088(7) 0.076(5) 0.030(4) -0.021(4) -0.020(5)

loop_
_atom_type_symbol
_atom_type_description
_atom_type_scat_dispersion_real
_atom_type_scat_dispersion_imag
_atom_type_scat_source
C C 0.0181 0.0091 'International Tables Vol C Tables 4.2.6.8 and 6.1.1.4'
H H 0.0000 0.0000 'International Tables Vol C Tables 4.2.6.8 and 6.1.1.4'
N N 0.0311 0.0180 'International Tables Vol C Tables 4.2.6.8 and 6.1.1.4'
O O 0.0492 0.0322 'International Tables Vol C Tables 4.2.6.8 and 6.1.1.4'

loop_
_geom_angle_atom_site_label_1
_geom_angle_atom_site_label_2
_geom_angle_atom_site_label_3
_geom_angle
_geom_angle_site_symmetry_1
_geom_angle_site_symmetry_3
_geom_angle_publ_flag
H1A C1 H1B 108.1 . . ?
C2 C1 H1A 109.6 . . ?
C2 C1 H1B 109.6 . . ?
C2 C1 C6 110.27(13) . . ?
C6 C1 H1A 109.6 . . ?
C6 C1 H1B 109.6 . . ?
C1 C2 C3 109.58(13) . . ?
C1 C2 C8 109.70(13) . . ?
C3 C2 C8 108.64(13) . . ?
O2 C2 C1 107.82(13) . . ?
O2 C2 C3 110.55(13) . . ?
O2 C2 C8 110.55(13) . . ?
C2 C3 H3A 109.8 . . ?
C2 C3 H3B 109.8 . . ?
C2 C3 C4 109.19(14) . . ?
H3A C3 H3B 108.3 . . ?
C4 C3 H3A 109.8 . . ?
C4 C3 H3B 109.8 . . ?
C3 C4 H4 110.0 . . ?
C5 C4 C3 110.70(14) . . ?
C5 C4 H4 110.0 . . ?
N1 C4 C3 107.67(13) . . ?
N1 C4 H4 110.0 . . ?
N1 C4 C5 108.55(14) . . ?
C4 C5 H5A 109.9 . . ?
C4 C5 H5B 109.9 . . ?
C4 C5 C6 109.05(13) . . ?
H5A C5 H5B 108.3 . . ?
C6 C5 H5A 109.9 . . ?
C6 C5 H5B 109.9 . . ?
C1 C6 C5 109.54(14) . . ?
C1 C6 H6 109.7 . . ?
C5 C6 H6 109.7 . . ?
C7 C6 C1 109.54(14) . . ?
C7 C6 C5 108.60(14) . . ?
C7 C6 H6 109.7 . . ?
C6 C7 H7A 109.8 . . ?
C6 C7 H7B 109.8 . . ?
C6 C7 C9 109.30(14) . . ?
H7A C7 H7B 108.3 . . ?
C9 C7 H7A 109.8 . . ?
C9 C7 H7B 109.8 . . ?
C2 C8 H8A 109.8 . . ?
C2 C8 H8B 109.8 . . ?
H8A C8 H8B 108.3 . . ?
C9 C8 C2 109.17(13) . . ?
C9 C8 H8A 109.8 . . ?
C9 C8 H8B 109.8 . . ?
C7 C9 C8 110.03(13) . . ?
C7 C9 H9 110.1 . . ?
C8 C9 H9 110.1 . . ?
N1 C9 C7 108.75(14) . . ?
N1 C9 C8 107.70(13) . . ?
N1 C9 H9 110.1 . . ?
H10A C10 H10B 108.2 . . ?
C11 C10 H10A 109.7 . . ?
C11 C10 H10B 109.7 . . ?
C11 C10 C15 109.85(13) . . ?
C15 C10 H10A 109.7 . . ?
C15 C10 H10B 109.7 . . ?
C10 C11 C12 109.99(13) . . ?
C16 C11 C10 107.89(13) . . ?
C16 C11 C12 110.12(13) . . ?
O4 C11 C10 110.00(13) . . ?
O4 C11 C12 111.57(13) . . ?
O4 C11 C16 107.17(12) . . ?
C11 C12 H12A 109.8 . . ?
C11 C12 H12B 109.8 . . ?
C11 C12 C13 109.35(13) . . ?
H12A C12 H12B 108.3 . . ?
C13 C12 H12A 109.8 . . ?
C13 C12 H12B 109.8 . . ?
C12 C13 H13 109.6 . . ?
C14 C13 C12 109.54(14) . . ?
C14 C13 H13 109.6 . . ?
C18 C13 C12 109.37(14) . . ?
C18 C13 H13 109.6 . . ?
C18 C13 C14 108.99(14) . . ?
C13 C14 H14A 109.8 . . ?
C13 C14 H14B 109.8 . . ?
H14A C14 H14B 108.3 . . ?
C15 C14 C13 109.20(13) . . ?
C15 C14 H14A 109.8 . . ?
C15 C14 H14B 109.8 . . ?
C10 C15 C14 109.84(13) . . ?
C10 C15 H15 110.2 . . ?
C14 C15 H15 110.2 . . ?
N2 C15 C10 109.23(12) . . ?
N2 C15 C14 106.98(13) . . ?
N2 C15 H15 110.2 . . ?
C11 C16 H16A 109.7 . . ?
C11 C16 H16B 109.7 . . ?
C11 C16 C17 109.80(13) . . ?
H16A C16 H16B 108.2 . . ?
C17 C16 H16A 109.7 . . ?
C17 C16 H16B 109.7 . . ?
C16 C17 H17 110.2 . . ?
C18 C17 C16 109.98(13) . . ?
C18 C17 H17 110.2 . . ?
N2 C17 C16 108.73(12) . . ?
N2 C17 H17 110.2 . . ?
N2 C17 C18 107.54(13) . . ?
C13 C18 H18A 109.8 . . ?
C13 C18 H18B 109.8 . . ?
C17 C18 C13 109.28(13) . . ?
C17 C18 H18A 109.8 . . ?
C17 C18 H18B 109.8 . . ?
H18A C18 H18B 108.3 . . ?
C20 C19 C21 109.84(13) . . ?
C20 C19 C27 110.50(13) . . ?
C27 C19 C21 107.86(12) . . ?
O6 C19 C20 108.28(12) . . ?
O6 C19 C21 110.44(12) . . ?
O6 C19 C27 109.92(12) . . ?
C19 C20 H20A 109.8 . . ?
C19 C20 H20B 109.8 . . ?
C19 C20 C24 109.47(13) . . ?
H20A C20 H20B 108.2 . . ?
C24 C20 H20A 109.8 . . ?
C24 C20 H20B 109.8 . . ?
C19 C21 H21A 109.7 . . ?
C19 C21 H21B 109.7 . . ?
H21A C21 H21B 108.2 . . ?
C22 C21 C19 109.62(12) . . ?
C22 C21 H21A 109.7 . . ?
C22 C21 H21B 109.7 . . ?
C21 C22 H22 110.2 . . ?
C23 C22 C21 109.86(13) . . ?
C23 C22 H22 110.2 . . ?
N3 C22 C21 108.84(12) . . ?
N3 C22 H22 110.2 . . ?
N3 C22 C23 107.43(13) . . ?
C22 C23 H23A 109.8 . . ?
C22 C23 H23B 109.8 . . ?
C22 C23 C24 109.20(13) . . ?
H23A C23 H23B 108.3 . . ?
C24 C23 H23A 109.8 . . ?
C24 C23 H23B 109.8 . . ?
C20 C24 C23 109.70(13) . . ?
C20 C24 H24 109.6 . . ?
C23 C24 H24 109.6 . . ?
C25 C24 C20 109.33(13) . . ?
C25 C24 C23 109.05(13) . . ?
C25 C24 H24 109.6 . . ?
C24 C25 H25A 109.9 . . ?
C24 C25 H25B 109.9 . . ?
H25A C25 H25B 108.3 . . ?
C26 C25 C24 109.13(13) . . ?
C26 C25 H25A 109.9 . . ?
C26 C25 H25B 109.9 . . ?
C25 C26 H26 110.2 . . ?
C27 C26 C25 110.03(13) . . ?
C27 C26 H26 110.2 . . ?
N3 C26 C25 107.53(13) . . ?
N3 C26 H26 110.2 . . ?
N3 C26 C27 108.53(12) . . ?
C19 C27 H27A 109.7 . . ?
C19 C27 H27B 109.7 . . ?
C26 C27 C19 109.72(12) . . ?
C26 C27 H27A 109.7 . . ?
C26 C27 H27B 109.7 . . ?
H27A C27 H27B 108.2 . . ?
C29 C28 C30 109.27(14) . . ?
C29 C28 C66 110.39(14) . . ?
C30 C28 C66 108.43(13) . . ?
O8 C28 C29 107.13(13) . . ?
O8 C28 C30 111.91(13) . . ?
O8 C28 C66 109.71(13) . . ?
C28 C29 H29A 109.7 . . ?
C28 C29 H29B 109.7 . . ?
C28 C29 C31 109.76(13) . . ?
H29A C29 H29B 108.2 . . ?
C31 C29 H29A 109.7 . . ?
C31 C29 H29B 109.7 . . ?
C28 C30 H30A 109.9 . . ?
C28 C30 H30B 109.9 . . ?
C28 C30 C34 109.00(13) . . ?
H30A C30 H30B 108.3 . . ?
C34 C30 H30A 109.9 . . ?
C34 C30 H30B 109.9 . . ?
C29 C31 H31 109.5 . . ?
C29 C31 C32 109.85(14) . . ?
C32 C31 H31 109.5 . . ?
C33 C31 C29 110.15(15) . . ?
C33 C31 H31 109.5 . . ?
C33 C31 C32 108.42(14) . . ?
C31 C32 H32A 109.9 . . ?
C31 C32 H32B 109.9 . . ?
H32A C32 H32B 108.3 . . ?
C65 C32 C31 109.15(14) . . ?
C65 C32 H32A 109.9 . . ?
C65 C32 H32B 109.9 . . ?
C31 C33 H33A 109.9 . . ?
C31 C33 H33B 109.9 . . ?
C31 C33 C34 109.13(14) . . ?
H33A C33 H33B 108.3 . . ?
C34 C33 H33A 109.9 . . ?
C34 C33 H33B 109.9 . . ?
C30 C34 H34 110.0 . . ?
C33 C34 C30 110.30(14) . . ?
C33 C34 H34 110.0 . . ?
N4 C34 C30 108.00(13) . . ?
N4 C34 C33 108.44(14) . . ?
N4 C34 H34 110.0 . . ?
C36 C35 C37 108.98(14) . . ?
C38 C35 C36 108.94(13) . . ?
C38 C35 C37 109.88(13) . . ?
O10 C35 C36 108.27(13) . . ?
O10 C35 C37 110.09(13) . . ?
O10 C35 C38 110.63(13) . . ?
C35 C36 H36A 109.7 . . ?
C35 C36 H36B 109.7 . . ?
C35 C36 C43 109.69(13) . . ?
H36A C36 H36B 108.2 . . ?
C43 C36 H36A 109.7 . . ?
C43 C36 H36B 109.7 . . ?
C35 C37 H37A 109.9 . . ?
C35 C37 H37B 109.9 . . ?
C35 C37 C41 109.14(13) . . ?
H37A C37 H37B 108.3 . . ?
C41 C37 H37A 109.9 . . ?
C41 C37 H37B 109.9 . . ?
C35 C38 H38A 109.8 . . ?
C35 C38 H38B 109.8 . . ?
C35 C38 C39 109.51(13) . . ?
H38A C38 H38B 108.2 . . ?
C39 C38 H38A 109.8 . . ?
C39 C38 H38B 109.8 . . ?
C38 C39 H39 110.1 . . ?
C40 C39 C38 110.44(13) . . ?
C40 C39 H39 110.1 . . ?
N5 C39 C38 106.93(13) . . ?
N5 C39 H39 110.1 . . ?
N5 C39 C40 109.06(13) . . ?
C39 C40 H40A 109.8 . . ?
C39 C40 H40B 109.8 . . ?
C39 C40 C43 109.22(14) . . ?
H40A C40 H40B 108.3 . . ?
C43 C40 H40A 109.8 . . ?
C43 C40 H40B 109.8 . . ?
C37 C41 H41 110.1 . . ?
C42 C41 C37 109.58(14) . . ?
C42 C41 H41 110.1 . . ?
N5 C41 C37 107.50(13) . . ?
N5 C41 H41 110.1 . . ?
N5 C41 C42 109.36(14) . . ?
C41 C42 H42A 109.9 . . ?
C41 C42 H42B 109.9 . . ?
C41 C42 C43 109.14(14) . . ?
H42A C42 H42B 108.3 . . ?
C43 C42 H42A 109.9 . . ?
C43 C42 H42B 109.9 . . ?
C36 C43 H43 109.5 . . ?
C40 C43 C36 110.37(15) . . ?
C40 C43 C42 107.79(14) . . ?
C40 C43 H43 109.5 . . ?
C42 C43 C36 110.16(14) . . ?
C42 C43 H43 109.5 . . ?
C45 C44 C46 109.61(13) . . ?
C45 C44 C52 109.82(14) . . ?
C52 C44 C46 108.93(13) . . ?
O11 C44 C45 108.75(13) . . ?
O11 C44 C46 109.90(13) . . ?
O11 C44 C52 109.82(13) . . ?
C44 C45 H45A 109.8 . . ?
C44 C45 H45B 109.8 . . ?
C44 C45 C49 109.45(13) . . ?
H45A C45 H45B 108.2 . . ?
C49 C45 H45A 109.8 . . ?
C49 C45 H45B 109.8 . . ?
C44 C46 H46A 109.8 . . ?
C44 C46 H46B 109.8 . . ?
H46A C46 H46B 108.2 . . ?
C47 C46 C44 109.56(13) . . ?
C47 C46 H46A 109.8 . . ?
C47 C46 H46B 109.8 . . ?
C46 C47 H47 110.2 . . ?
C46 C47 C48 110.12(13) . . ?
C48 C47 H47 110.2 . . ?
N6 C47 C46 108.58(12) . . ?
N6 C47 H47 110.2 . . ?
N6 C47 C48 107.53(13) . . ?
C47 C48 H48A 109.8 . . ?
C47 C48 H48B 109.8 . . ?
C47 C48 C49 109.21(13) . . ?
H48A C48 H48B 108.3 . . ?
C49 C48 H48A 109.8 . . ?
C49 C48 H48B 109.8 . . ?
C45 C49 H49 109.5 . . ?
C48 C49 C45 109.64(14) . . ?
C48 C49 H49 109.5 . . ?
C50 C49 C45 109.83(14) . . ?
C50 C49 C48 108.73(13) . . ?
C50 C49 H49 109.5 . . ?
C49 C50 H50A 109.9 . . ?
C49 C50 H50B 109.9 . . ?
C49 C50 C51 108.83(13) . . ?
H50A C50 H50B 108.3 . . ?
C51 C50 H50A 109.9 . . ?
C51 C50 H50B 109.9 . . ?
C50 C51 H51 110.1 . . ?
C52 C51 C50 109.93(13) . . ?
C52 C51 H51 110.1 . . ?
N6 C51 C50 107.86(13) . . ?
N6 C51 H51 110.1 . . ?
N6 C51 C52 108.57(13) . . ?
C44 C52 C51 109.50(13) . . ?
C44 C52 H52A 109.8 . . ?
C44 C52 H52B 109.8 . . ?
C51 C52 H52A 109.8 . . ?
C51 C52 H52B 109.8 . . ?
H52A C52 H52B 108.2 . . ?
C54 C53 C59 106.8(2) . . ?
C55 C53 C54 110.9(2) . . ?
C55 C53 C59 109.8(2) . . ?
O13 C53 C54 111.3(2) . . ?
O13 C53 C55 108.2(2) . . ?
O13 C53 C59 109.8(2) . . ?
C53 C54 H54A 109.8 . . ?
C53 C54 H54B 109.8 . . ?
C53 C54 C58 109.4(2) . . ?
H54A C54 H54B 108.2 . . ?
C58 C54 H54A 109.8 . . ?
C58 C54 H54B 109.8 . . ?
C53 C55 H55A 109.7 . . ?
C53 C55 H55B 109.7 . . ?
C53 C55 C56 109.7(2) . . ?
H55A C55 H55B 108.2 . . ?
C56 C55 H55A 109.7 . . ?
C56 C55 H55B 109.7 . . ?
C55 C56 H56 109.9 . . ?
C57 C56 C55 109.3(2) . . ?
C57 C56 H56 109.9 . . ?
C61 C56 C55 109.0(2) . . ?
C61 C56 H56 109.9 . . ?
C61 C56 C57 108.9(2) . . ?
C56 C57 H57A 109.8 . . ?
C56 C57 H57B 109.8 . . ?
H57A C57 H57B 108.3 . . ?
C58 C57 C56 109.2(2) . . ?
C58 C57 H57A 109.8 . . ?
C58 C57 H57B 109.8 . . ?
C54 C58 C57 110.2(2) . . ?
C54 C58 H58 109.9 . . ?
C57 C58 H58 109.9 . . ?
N7 C58 C54 110.0(2) . . ?
N7 C58 C57 106.8(2) . . ?
N7 C58 H58 109.9 . . ?
C53 C59 H59A 109.6 . . ?
C53 C59 H59B 109.6 . . ?
H59A C59 H59B 108.1 . . ?
C60 C59 C53 110.44(19) . . ?
C60 C59 H59A 109.6 . . ?
C60 C59 H59B 109.6 . . ?
C59 C60 H60 110.4 . . ?
C59 C60 C61 109.3(2) . . ?
C61 C60 H60 110.4 . . ?
N7 C60 C59 109.1(2) . . ?
N7 C60 H60 110.4 . . ?
N7 C60 C61 107.3(2) . . ?
C56 C61 H61A 109.7 . . ?
C56 C61 H61B 109.7 . . ?
C60 C61 C56 109.7(2) . . ?
C60 C61 H61A 109.7 . . ?
C60 C61 H61B 109.7 . . ?
H61A C61 H61B 108.2 . . ?
C32 C65 H65 109.8 . . ?
C32 C65 C66 109.79(14) . . ?
C66 C65 H65 109.8 . . ?
N4 C65 C32 109.05(13) . . ?
N4 C65 H65 109.8 . . ?
N4 C65 C66 108.45(13) . . ?
C28 C66 C65 108.93(13) . . ?
C28 C66 H66A 109.9 . . ?
C28 C66 H66B 109.9 . . ?
C65 C66 H66A 109.9 . . ?
C65 C66 H66B 109.9 . . ?
H66A C66 H66B 108.3 . . ?
C9 N1 C4 114.48(13) . . ?
O1 N1 C4 118.59(14) . . ?
O1 N1 C9 118.37(13) . . ?
C15 N2 C17 114.72(12) . . ?
O3 N2 C15 117.03(12) . . ?
O3 N2 C17 117.77(12) . . ?
C26 N3 C22 114.76(12) . . ?
O5 N3 C22 117.32(12) . . ?
O5 N3 C26 117.85(12) . . ?
C65 N4 C34 113.92(13) . . ?
O7 N4 C34 117.83(13) . . ?
O7 N4 C65 117.75(13) . . ?
C39 N5 C41 114.63(13) . . ?
O9 N5 C39 116.54(13) . . ?
O9 N5 C41 117.07(13) . . ?
C47 N6 C51 114.75(12) . . ?
O12 N6 C47 118.26(12) . . ?
O12 N6 C51 118.57(13) . . ?
C58 N7 C60 114.4(2) . . ?
O14 N7 C58 117.7(2) . . ?
O14 N7 C60 117.2(2) . . ?
C2 O2 H2 109.5 . . ?
C11 O4 H4A 109.5 . . ?
C19 O6 H6A 109.5 . . ?
C28 O8 H8 109.5 . . ?
C35 O10 H10 109.5 . . ?
C44 O11 H11 109.5 . . ?
C53 O13 H13A 109.5 . . ?
H15A O15 H15B 106(2) . . ?
H16C O16 H16D 103(2) . . ?
H17A O17 H17B 107(2) . . ?
H19A O19 H19B 105(3) . . ?
H18C O18 H18D 104(2) . . ?
C60A N7A C58A 118.1(15) . . ?
O14A N7A C58A 110.3(15) . . ?
O14A N7A C60A 122.9(16) . . ?
C54A C53A C55A 111.4(19) . . ?
C54A C53A C59A 109.0(19) . . ?
C59A C53A C55A 109.6(19) . . ?
O13A C53A C54A 120.6(19) . . ?
O13A C53A C55A 99.8(18) . . ?
O13A C53A C59A 105.9(19) . . ?
C53A C54A H54C 110.0 . . ?
C53A C54A H54D 110.0 . . ?
C53A C54A C58A 108.4(16) . . ?
H54C C54A H54D 108.4 . . ?
C58A C54A H54C 110.0 . . ?
C58A C54A H54D 110.0 . . ?
C53A C55A H55C 110.3 . . ?
C53A C55A H55D 110.3 . . ?
H55C C55A H55D 108.5 . . ?
C56A C55A C53A 107.2(16) . . ?
C56A C55A H55C 110.3 . . ?
C56A C55A H55D 110.3 . . ?
C53A C59A H59C 109.4 . . ?
C53A C59A H59D 109.4 . . ?
H59C C59A H59D 108.0 . . ?
C60A C59A C53A 111.0(17) . . ?
C60A C59A H59C 109.4 . . ?
C60A C59A H59D 109.4 . . ?
C53A O13A H13B 109.5 . . ?
N7A C58A C54A 106.1(17) . . ?
N7A C58A H58A 111.7 . . ?
N7A C58A C57A 105.4(15) . . ?
C54A C58A H58A 111.7 . . ?
C54A C58A C57A 109.9(17) . . ?
C57A C58A H58A 111.7 . . ?
C55A C56A H56A 108.7 . . ?
C55A C56A C61A 108.8(18) . . ?
C57A C56A C55A 111.9(19) . . ?
C57A C56A H56A 108.7 . . ?
C57A C56A C61A 110.1(17) . . ?
C61A C56A H56A 108.7 . . ?
N7A C60A C59A 103.5(17) . . ?
N7A C60A H60A 111.0 . . ?
N7A C60A C61A 113.9(17) . . ?
C59A C60A H60A 111.0 . . ?
C61A C60A C59A 106.1(18) . . ?
C61A C60A H60A 111.0 . . ?
C58A C57A H57C 109.4 . . ?
C58A C57A H57D 109.4 . . ?
C56A C57A C58A 111.0(16) . . ?
C56A C57A H57C 109.4 . . ?
C56A C57A H57D 109.4 . . ?
H57C C57A H57D 108.0 . . ?
C56A C61A H61C 110.1 . . ?
C56A C61A H61D 110.1 . . ?
C60A C61A C56A 108.1(15) . . ?
C60A C61A H61C 110.1 . . ?
C60A C61A H61D 110.1 . . ?
H61C C61A H61D 108.4 . . ?

loop_
_geom_bond_atom_site_label_1
_geom_bond_atom_site_label_2
_geom_bond_distance
_geom_bond_site_symmetry_2
_geom_bond_publ_flag
C1 H1A 0.9900 . ?
C1 H1B 0.9900 . ?
C1 C2 1.525(2) . ?
C1 C6 1.533(2) . ?
C2 C3 1.531(2) . ?
C2 C8 1.535(2) . ?
C2 O2 1.4246(19) . ?
C3 H3A 0.9900 . ?
C3 H3B 0.9900 . ?
C3 C4 1.531(2) . ?
C4 H4 1.0000 . ?
C4 C5 1.530(2) . ?
C4 N1 1.476(2) . ?
C5 H5A 0.9900 . ?
C5 H5B 0.9900 . ?
C5 C6 1.535(3) . ?
C6 H6 1.0000 . ?
C6 C7 1.532(2) . ?
C7 H7A 0.9900 . ?
C7 H7B 0.9900 . ?
C7 C9 1.533(2) . ?
C8 H8A 0.9900 . ?
C8 H8B 0.9900 . ?
C8 C9 1.535(2) . ?
C9 H9 1.0000 . ?
C9 N1 1.473(2) . ?
C10 H10A 0.9900 . ?
C10 H10B 0.9900 . ?
C10 C11 1.528(2) . ?
C10 C15 1.528(2) . ?
C11 C12 1.528(2) . ?
C11 C16 1.527(2) . ?
C11 O4 1.4358(18) . ?
C12 H12A 0.9900 . ?
C12 H12B 0.9900 . ?
C12 C13 1.544(2) . ?
C13 H13 1.0000 . ?
C13 C14 1.540(3) . ?
C13 C18 1.534(3) . ?
C14 H14A 0.9900 . ?
C14 H14B 0.9900 . ?
C14 C15 1.535(2) . ?
C15 H15 1.0000 . ?
C15 N2 1.472(2) . ?
C16 H16A 0.9900 . ?
C16 H16B 0.9900 . ?
C16 C17 1.530(2) . ?
C17 H17 1.0000 . ?
C17 C18 1.529(2) . ?
C17 N2 1.474(2) . ?
C18 H18A 0.9900 . ?
C18 H18B 0.9900 . ?
C19 C20 1.521(2) . ?
C19 C21 1.535(2) . ?
C19 C27 1.530(2) . ?
C19 O6 1.4352(18) . ?
C20 H20A 0.9900 . ?
C20 H20B 0.9900 . ?
C20 C24 1.539(2) . ?
C21 H21A 0.9900 . ?
C21 H21B 0.9900 . ?
C21 C22 1.530(2) . ?
C22 H22 1.0000 . ?
C22 C23 1.529(2) . ?
C22 N3 1.479(2) . ?
C23 H23A 0.9900 . ?
C23 H23B 0.9900 . ?
C23 C24 1.541(2) . ?
C24 H24 1.0000 . ?
C24 C25 1.538(2) . ?
C25 H25A 0.9900 . ?
C25 H25B 0.9900 . ?
C25 C26 1.536(2) . ?
C26 H26 1.0000 . ?
C26 C27 1.527(2) . ?
C26 N3 1.4762(19) . ?
C27 H27A 0.9900 . ?
C27 H27B 0.9900 . ?
C28 C29 1.522(2) . ?
C28 C30 1.534(2) . ?
C28 C66 1.535(2) . ?
C28 O8 1.4377(19) . ?
C29 H29A 0.9900 . ?
C29 H29B 0.9900 . ?
C29 C31 1.532(2) . ?
C30 H30A 0.9900 . ?
C30 H30B 0.9900 . ?
C30 C34 1.547(2) . ?
C31 H31 1.0000 . ?
C31 C32 1.533(3) . ?
C31 C33 1.523(3) . ?
C32 H32A 0.9900 . ?
C32 H32B 0.9900 . ?
C32 C65 1.524(2) . ?
C33 H33A 0.9900 . ?
C33 H33B 0.9900 . ?
C33 C34 1.528(2) . ?
C34 H34 1.0000 . ?
C34 N4 1.475(2) . ?
C35 C36 1.534(2) . ?
C35 C37 1.535(2) . ?
C35 C38 1.534(2) . ?
C35 O10 1.4342(19) . ?
C36 H36A 0.9900 . ?
C36 H36B 0.9900 . ?
C36 C43 1.537(2) . ?
C37 H37A 0.9900 . ?
C37 H37B 0.9900 . ?
C37 C41 1.541(2) . ?
C38 H38A 0.9900 . ?
C38 H38B 0.9900 . ?
C38 C39 1.535(2) . ?
C39 H39 1.0000 . ?
C39 C40 1.529(2) . ?
C39 N5 1.475(2) . ?
C40 H40A 0.9900 . ?
C40 H40B 0.9900 . ?
C40 C43 1.531(2) . ?
C41 H41 1.0000 . ?
C41 C42 1.531(2) . ?
C41 N5 1.475(2) . ?
C42 H42A 0.9900 . ?
C42 H42B 0.9900 . ?
C42 C43 1.535(3) . ?
C43 H43 1.0000 . ?
C44 C45 1.525(2) . ?
C44 C46 1.529(2) . ?
C44 C52 1.528(2) . ?
C44 O11 1.4344(18) . ?
C45 H45A 0.9900 . ?
C45 H45B 0.9900 . ?
C45 C49 1.541(2) . ?
C46 H46A 0.9900 . ?
C46 H46B 0.9900 . ?
C46 C47 1.528(2) . ?
C47 H47 1.0000 . ?
C47 C48 1.530(2) . ?
C47 N6 1.474(2) . ?
C48 H48A 0.9900 . ?
C48 H48B 0.9900 . ?
C48 C49 1.538(2) . ?
C49 H49 1.0000 . ?
C49 C50 1.536(2) . ?
C50 H50A 0.9900 . ?
C50 H50B 0.9900 . ?
C50 C51 1.536(2) . ?
C51 H51 1.0000 . ?
C51 C52 1.529(2) . ?
C51 N6 1.476(2) . ?
C52 H52A 0.9900 . ?
C52 H52B 0.9900 . ?
C53 C54 1.528(3) . ?
C53 C55 1.516(3) . ?
C53 C59 1.535(3) . ?
C53 O13 1.429(3) . ?
C54 H54A 0.9900 . ?
C54 H54B 0.9900 . ?
C54 C58 1.529(4) . ?
C55 H55A 0.9900 . ?
C55 H55B 0.9900 . ?
C55 C56 1.544(4) . ?
C56 H56 1.0000 . ?
C56 C57 1.542(4) . ?
C56 C61 1.537(4) . ?
C57 H57A 0.9900 . ?
C57 H57B 0.9900 . ?
C57 C58 1.531(4) . ?
C58 H58 1.0000 . ?
C58 N7 1.464(4) . ?
C59 H59A 0.9900 . ?
C59 H59B 0.9900 . ?
C59 C60 1.523(3) . ?
C60 H60 1.0000 . ?
C60 C61 1.525(4) . ?
C60 N7 1.476(3) . ?
C61 H61A 0.9900 . ?
C61 H61B 0.9900 . ?
C65 H65 1.0000 . ?
C65 C66 1.538(2) . ?
C65 N4 1.469(2) . ?
C66 H66A 0.9900 . ?
C66 H66B 0.9900 . ?
N1 O1 1.2932(18) . ?
N2 O3 1.2920(16) . ?
N3 O5 1.2886(16) . ?
N4 O7 1.2925(18) . ?
N5 O9 1.2963(17) . ?
N6 O12 1.2843(17) . ?
N7 O14 1.307(3) . ?
O2 H2 0.8400 . ?
O4 H4A 0.8400 . ?
O6 H6A 0.8400 . ?
O8 H8 0.8400 . ?
O10 H10 0.8400 . ?
O11 H11 0.8400 . ?
O13 H13A 0.8400 . ?
O15 H15A 0.879(16) . ?
O15 H15B 0.870(16) . ?
O16 H16C 0.876(16) . ?
O16 H16D 0.860(16) . ?
O17 H17A 0.855(16) . ?
O17 H17B 0.856(16) . ?
O19 H19A 0.820(18) . ?
O19 H19B 0.827(17) . ?
O18 H18C 0.873(16) . ?
O18 H18D 0.869(16) . ?
N7A C58A 1.470(17) . ?
N7A C60A 1.444(16) . ?
N7A O14A 1.304(15) . ?
C53A C54A 1.518(18) . ?
C53A C55A 1.526(19) . ?
C53A C59A 1.525(18) . ?
C53A O13A 1.433(16) . ?
C54A H54C 0.9900 . ?
C54A H54D 0.9900 . ?
C54A C58A 1.541(18) . ?
C55A H55C 0.9900 . ?
C55A H55D 0.9900 . ?
C55A C56A 1.516(18) . ?
C59A H59C 0.9900 . ?
C59A H59D 0.9900 . ?
C59A C60A 1.524(18) . ?
O13A H13B 0.8400 . ?
C58A H58A 1.0000 . ?
C58A C57A 1.546(17) . ?
C56A H56A 1.0000 . ?
C56A C57A 1.495(18) . ?
C56A C61A 1.536(18) . ?
C60A H60A 1.0000 . ?
C60A C61A 1.511(17) . ?
C57A H57C 0.9900 . ?
C57A H57D 0.9900 . ?
C61A H61C 0.9900 . ?
C61A H61D 0.9900 . ?

loop_
_geom_torsion_atom_site_label_1
_geom_torsion_atom_site_label_2
_geom_torsion_atom_site_label_3
_geom_torsion_atom_site_label_4
_geom_torsion
_geom_torsion_site_symmetry_1
_geom_torsion_site_symmetry_2
_geom_torsion_site_symmetry_3
_geom_torsion_site_symmetry_4
_geom_torsion_publ_flag
C1 C2 C3 C4 59.11(17) . . . . ?
C1 C2 C8 C9 -59.24(17) . . . . ?
C1 C6 C7 C9 59.20(18) . . . . ?
C2 C1 C6 C5 59.64(17) . . . . ?
C2 C1 C6 C7 -59.39(18) . . . . ?
C2 C3 C4 C5 -59.63(18) . . . . ?
C2 C3 C4 N1 58.89(17) . . . . ?
C2 C8 C9 C7 59.85(18) . . . . ?
C2 C8 C9 N1 -58.54(16) . . . . ?
C3 C2 C8 C9 60.51(17) . . . . ?
C3 C4 C5 C6 59.43(19) . . . . ?
C3 C4 N1 C9 -60.81(18) . . . . ?
C3 C4 N1 O1 86.61(17) . . . . ?
C4 C5 C6 C1 -58.73(18) . . . . ?
C4 C5 C6 C7 60.87(18) . . . . ?
C5 C4 N1 C9 59.07(17) . . . . ?
C5 C4 N1 O1 -153.51(14) . . . . ?
C5 C6 C7 C9 -60.40(18) . . . . ?
C6 C1 C2 C3 -59.77(17) . . . . ?
C6 C1 C2 C8 59.41(17) . . . . ?
C6 C1 C2 O2 179.86(13) . . . . ?
C6 C7 C9 C8 -60.00(18) . . . . ?
C6 C7 C9 N1 57.75(18) . . . . ?
C7 C9 N1 C4 -58.57(17) . . . . ?
C7 C9 N1 O1 153.94(14) . . . . ?
C8 C2 C3 C4 -60.73(16) . . . . ?
C8 C9 N1 C4 60.64(17) . . . . ?
C8 C9 N1 O1 -86.85(17) . . . . ?
C10 C11 C12 C13 59.51(17) . . . . ?
C10 C11 C16 C17 -61.04(16) . . . . ?
C10 C15 N2 C17 56.89(17) . . . . ?
C10 C15 N2 O3 -158.95(13) . . . . ?
C11 C10 C15 C14 59.66(17) . . . . ?
C11 C10 C15 N2 -57.38(17) . . . . ?
C11 C12 C13 C14 -59.60(18) . . . . ?
C11 C12 C13 C18 59.79(18) . . . . ?
C11 C16 C17 C18 -59.27(17) . . . . ?
C11 C16 C17 N2 58.23(17) . . . . ?
C12 C11 C16 C17 59.02(16) . . . . ?
C12 C13 C14 C15 59.59(18) . . . . ?
C12 C13 C18 C17 -60.08(17) . . . . ?
C13 C14 C15 C10 -59.64(17) . . . . ?
C13 C14 C15 N2 58.80(16) . . . . ?
C14 C13 C18 C17 59.66(17) . . . . ?
C14 C15 N2 C17 -61.95(16) . . . . ?
C14 C15 N2 O3 82.21(16) . . . . ?
C15 C10 C11 C12 -59.67(17) . . . . ?
C15 C10 C11 C16 60.47(16) . . . . ?
C15 C10 C11 O4 177.05(12) . . . . ?
C16 C11 C12 C13 -59.27(17) . . . . ?
C16 C17 C18 C13 59.93(17) . . . . ?
C16 C17 N2 C15 -57.19(17) . . . . ?
C16 C17 N2 O3 158.93(13) . . . . ?
C18 C13 C14 C15 -60.03(17) . . . . ?
C18 C17 N2 C15 61.85(16) . . . . ?
C18 C17 N2 O3 -82.03(16) . . . . ?
C19 C20 C24 C23 59.63(17) . . . . ?
C19 C20 C24 C25 -59.91(17) . . . . ?
C19 C21 C22 C23 -59.78(16) . . . . ?
C19 C21 C22 N3 57.59(16) . . . . ?
C20 C19 C21 C22 59.76(16) . . . . ?
C20 C19 C27 C26 -58.76(16) . . . . ?
C20 C24 C25 C26 60.06(17) . . . . ?
C21 C19 C20 C24 -59.60(16) . . . . ?
C21 C19 C27 C26 61.33(16) . . . . ?
C21 C22 C23 C24 59.63(17) . . . . ?
C21 C22 N3 C26 -57.46(16) . . . . ?
C21 C22 N3 O5 157.73(13) . . . . ?
C22 C23 C24 C20 -59.47(17) . . . . ?
C22 C23 C24 C25 60.24(17) . . . . ?
C23 C22 N3 C26 61.44(16) . . . . ?
C23 C22 N3 O5 -83.37(16) . . . . ?
C23 C24 C25 C26 -59.88(17) . . . . ?
C24 C25 C26 C27 -59.80(16) . . . . ?
C24 C25 C26 N3 58.22(16) . . . . ?
C25 C26 C27 C19 58.82(16) . . . . ?
C25 C26 N3 C22 -61.19(16) . . . . ?
C25 C26 N3 O5 83.42(16) . . . . ?
C27 C19 C20 C24 59.29(16) . . . . ?
C27 C19 C21 C22 -60.74(16) . . . . ?
C27 C26 N3 C22 57.79(17) . . . . ?
C27 C26 N3 O5 -157.59(13) . . . . ?
C28 C29 C31 C32 59.02(18) . . . . ?
C28 C29 C31 C33 -60.34(18) . . . . ?
C28 C30 C34 C33 59.49(17) . . . . ?
C28 C30 C34 N4 -58.86(17) . . . . ?
C29 C28 C30 C34 -59.69(17) . . . . ?
C29 C28 C66 C65 59.00(17) . . . . ?
C29 C31 C32 C65 -59.97(18) . . . . ?
C29 C31 C33 C34 59.13(18) . . . . ?
C30 C28 C29 C31 60.39(18) . . . . ?
C30 C28 C66 C65 -60.68(17) . . . . ?
C30 C34 N4 C65 60.35(17) . . . . ?
C30 C34 N4 O7 -83.75(17) . . . . ?
C31 C32 C65 C66 60.66(18) . . . . ?
C31 C32 C65 N4 -58.03(17) . . . . ?
C31 C33 C34 C30 -58.99(18) . . . . ?
C31 C33 C34 N4 59.09(18) . . . . ?
C32 C31 C33 C34 -61.10(18) . . . . ?
C32 C65 C66 C28 -59.97(18) . . . . ?
C32 C65 N4 C34 58.88(17) . . . . ?
C32 C65 N4 O7 -156.99(14) . . . . ?
C33 C31 C32 C65 60.45(18) . . . . ?
C33 C34 N4 C65 -59.19(17) . . . . ?
C33 C34 N4 O7 156.72(13) . . . . ?
C35 C36 C43 C40 -59.58(19) . . . . ?
C35 C36 C43 C42 59.34(19) . . . . ?
C35 C37 C41 C42 -61.22(18) . . . . ?
C35 C37 C41 N5 57.53(16) . . . . ?
C35 C38 C39 C40 60.04(17) . . . . ?
C35 C38 C39 N5 -58.50(16) . . . . ?
C36 C35 C37 C41 60.84(17) . . . . ?
C36 C35 C38 C39 -60.07(17) . . . . ?
C37 C35 C36 C43 -59.96(18) . . . . ?
C37 C35 C38 C39 59.25(16) . . . . ?
C37 C41 C42 C43 59.88(18) . . . . ?
C37 C41 N5 C39 -62.19(16) . . . . ?
C37 C41 N5 O9 79.66(16) . . . . ?
C38 C35 C36 C43 59.93(18) . . . . ?
C38 C35 C37 C41 -58.46(17) . . . . ?
C38 C39 C40 C43 -58.65(18) . . . . ?
C38 C39 N5 C41 62.44(16) . . . . ?
C38 C39 N5 O9 -79.62(16) . . . . ?
C39 C40 C43 C36 58.36(18) . . . . ?
C39 C40 C43 C42 -62.00(17) . . . . ?
C40 C39 N5 C41 -56.99(17) . . . . ?
C40 C39 N5 O9 160.95(13) . . . . ?
C41 C42 C43 C36 -59.01(18) . . . . ?
C41 C42 C43 C40 61.47(17) . . . . ?
C42 C41 N5 C39 56.70(17) . . . . ?
C42 C41 N5 O9 -161.45(13) . . . . ?
C44 C45 C49 C48 59.74(18) . . . . ?
C44 C45 C49 C50 -59.67(18) . . . . ?
C44 C46 C47 C48 -59.86(17) . . . . ?
C44 C46 C47 N6 57.62(17) . . . . ?
C45 C44 C46 C47 60.06(17) . . . . ?
C45 C44 C52 C51 -59.96(17) . . . . ?
C45 C49 C50 C51 59.44(17) . . . . ?
C46 C44 C45 C49 -60.03(17) . . . . ?
C46 C44 C52 C51 60.09(17) . . . . ?
C46 C47 C48 C49 59.34(17) . . . . ?
C46 C47 N6 C51 -58.46(17) . . . . ?
C46 C47 N6 O12 153.80(13) . . . . ?
C47 C48 C49 C45 -59.09(17) . . . . ?
C47 C48 C49 C50 61.00(17) . . . . ?
C48 C47 N6 C51 60.67(16) . . . . ?
C48 C47 N6 O12 -87.07(16) . . . . ?
C48 C49 C50 C51 -60.52(17) . . . . ?
C49 C50 C51 C52 -59.83(17) . . . . ?
C49 C50 C51 N6 58.38(16) . . . . ?
C50 C51 C52 C44 60.17(17) . . . . ?
C50 C51 N6 C47 -60.61(16) . . . . ?
C50 C51 N6 O12 87.01(16) . . . . ?
C52 C44 C45 C49 59.60(17) . . . . ?
C52 C44 C46 C47 -60.12(17) . . . . ?
C52 C51 N6 C47 58.47(17) . . . . ?
C52 C51 N6 O12 -153.90(13) . . . . ?
C53 C54 C58 C57 -59.0(3) . . . . ?
C53 C54 C58 N7 58.6(3) . . . . ?
C53 C55 C56 C57 59.1(3) . . . . ?
C53 C55 C56 C61 -59.8(3) . . . . ?
C53 C59 C60 C61 59.2(3) . . . . ?
C53 C59 C60 N7 -57.8(3) . . . . ?
C54 C53 C55 C56 -59.0(3) . . . . ?
C54 C53 C59 C60 61.4(3) . . . . ?
C54 C58 N7 C60 -56.4(3) . . . . ?
C54 C58 N7 O14 160.0(2) . . . . ?
C55 C53 C54 C58 58.7(3) . . . . ?
C55 C53 C59 C60 -59.0(3) . . . . ?
C55 C56 C57 C58 -59.5(3) . . . . ?
C55 C56 C61 C60 60.4(3) . . . . ?
C56 C57 C58 C54 59.9(3) . . . . ?
C56 C57 C58 N7 -59.5(3) . . . . ?
C57 C56 C61 C60 -58.8(3) . . . . ?
C57 C58 N7 C60 63.2(3) . . . . ?
C57 C58 N7 O14 -80.4(3) . . . . ?
C59 C53 C54 C58 -61.0(3) . . . . ?
C59 C53 C55 C56 58.9(3) . . . . ?
C59 C60 C61 C56 -60.2(3) . . . . ?
C59 C60 N7 C58 55.7(3) . . . . ?
C59 C60 N7 O14 -160.5(2) . . . . ?
C61 C56 C57 C58 59.5(3) . . . . ?
C61 C60 N7 C58 -62.6(3) . . . . ?
C61 C60 N7 O14 81.2(3) . . . . ?
C66 C28 C29 C31 -58.77(18) . . . . ?
C66 C28 C30 C34 60.68(17) . . . . ?
C66 C65 N4 C34 -60.65(17) . . . . ?
C66 C65 N4 O7 83.48(17) . . . . ?
N1 C4 C5 C6 -58.54(18) . . . . ?
N2 C17 C18 C13 -58.31(16) . . . . ?
N3 C22 C23 C24 -58.61(16) . . . . ?
N3 C26 C27 C19 -58.58(16) . . . . ?
N4 C65 C66 C28 59.10(17) . . . . ?
N5 C39 C40 C43 58.57(17) . . . . ?
N5 C41 C42 C43 -57.71(17) . . . . ?
N6 C47 C48 C49 -58.79(16) . . . . ?
N6 C51 C52 C44 -57.60(17) . . . . ?
N7 C60 C61 C56 58.0(3) . . . . ?
O2 C2 C3 C4 177.80(13) . . . . ?
O2 C2 C8 C9 -178.02(13) . . . . ?
O4 C11 C12 C13 -178.14(13) . . . . ?
O4 C11 C16 C17 -179.45(12) . . . . ?
O6 C19 C20 C24 179.72(12) . . . . ?
O6 C19 C21 C22 179.12(12) . . . . ?
O6 C19 C27 C26 -178.20(12) . . . . ?
O8 C28 C29 C31 -178.18(13) . . . . ?
O8 C28 C30 C34 -178.18(13) . . . . ?
O8 C28 C66 C65 176.83(13) . . . . ?
O10 C35 C36 C43 -179.70(14) . . . . ?
O10 C35 C37 C41 179.45(13) . . . . ?
O10 C35 C38 C39 -178.98(12) . . . . ?
O11 C44 C45 C49 179.79(13) . . . . ?
O11 C44 C46 C47 179.52(13) . . . . ?
O11 C44 C52 C51 -179.50(13) . . . . ?
O13 C53 C54 C58 179.2(2) . . . . ?
O13 C53 C55 C56 178.7(2) . . . . ?
O13 C53 C59 C60 -177.8(2) . . . . ?
N7A C58A C57A C56A -58(2) . . . . ?
N7A C60A C61A C56A 49(2) . . . . ?
C53A C54A C58A N7A 57(2) . . . . ?
C53A C54A C58A C57A -57(2) . . . . ?
C53A C55A C56A C57A 59(2) . . . . ?
C53A C55A C56A C61A -63(2) . . . . ?
C53A C59A C60A N7A -59(2) . . . . ?
C53A C59A C60A C61A 61(2) . . . . ?
C54A C53A C55A C56A -62(2) . . . . ?
C54A C53A C59A C60A 62(2) . . . . ?
C54A C58A C57A C56A 56(2) . . . . ?
C55A C53A C54A C58A 62(2) . . . . ?
C55A C53A C59A C60A -60(2) . . . . ?
C55A C56A C57A C58A -58(2) . . . . ?
C55A C56A C61A C60A 67(2) . . . . ?
C59A C53A C54A C58A -60(2) . . . . ?
C59A C53A C55A C56A 59(2) . . . . ?
C59A C60A C61A C56A -64(2) . . . . ?
O13A C53A C54A C58A 178(2) . . . . ?
O13A C53A C55A C56A 170(2) . . . . ?
O13A C53A C59A C60A -167(2) . . . . ?
C58A N7A C60A C59A 63(2) . . . . ?
C58A N7A C60A C61A -52(3) . . . . ?
C60A N7A C58A C54A -63(2) . . . . ?
C60A N7A C58A C57A 53(2) . . . . ?
C57A C56A C61A C60A -56(2) . . . . ?
C61A C56A C57A C58A 63(2) . . . . ?
O14A N7A C58A C54A 86(2) . . . . ?
O14A N7A C58A C57A -158.0(18) . . . . ?
O14A N7A C60A C59A -82(2) . . . . ?
O14A N7A C60A C61A 163.4(19) . . . . ?
